data_4134387
loop_
_publ_author_name
'Willauer, Aur\'elien R'
'Palumbo, Chad T.'
'Fadaei-Tirani, Farzaneh'
'Zivkovic, Ivica'
'Douair, Iskander'
'Maron, Laurent'
'Mazzanti, Marinella'

_publ_section_title
;
 Accessing the +IV Oxidation State in Molecular Complexes of Praseodymium.
;
_journal_issue 12
_journal_name_full 'Journal of the American Chemical Society'
_journal_page_first 5538
_journal_page_last 5542
_journal_paper_doi 10.1021/jacs.0c01204
_journal_volume 142
_journal_year 2020
_chemical_formula_moiety 'C76 H66 N2 O4 Pr Si4, 0.5(C2 H3 N)'
_chemical_formula_sum 'C77 H67.5 N2.5 O4 Pr Si4'
_chemical_formula_weight 1345.10
_space_group_crystal_system orthorhombic
_space_group_IT_number 29
_space_group_name_Hall 'P 2c -2ac'
_space_group_name_H-M_alt 'P c a 21'
_atom_sites_solution_hydrogens geom
_atom_sites_solution_primary dual
_atom_sites_solution_secondary difmap
_audit_creation_date 2019-12-19
_audit_creation_method
;
Olex2 1.3-alpha
(compiled 2019.10.11 svn.r3662 for OlexSys, GUI svn.r5962)
;
_cell_angle_alpha 90
_cell_angle_beta 90
_cell_angle_gamma 90
_cell_formula_units_Z 8
_cell_length_a 22.4784(3)
_cell_length_b 24.2398(3)
_cell_length_c 25.1777(3)
_cell_measurement_reflns_used 82582
_cell_measurement_temperature 140.00(10)
_cell_measurement_theta_max 32.4210
_cell_measurement_theta_min 2.9430
_cell_volume 13718.6(3)
_computing_cell_refinement 'CrysAlisPro 1.171.40.68a (Rigaku OD, 2019)'
_computing_data_collection 'CrysAlisPro 1.171.40.68a (Rigaku OD, 2019)'
_computing_data_reduction 'CrysAlisPro 1.171.40.68a (Rigaku OD, 2019)'
_computing_molecular_graphics 'Olex2 1.3-alpha (Dolomanov et al., 2009)'
_computing_publication_material 'Olex2 1.3-alpha (Dolomanov et al., 2009)'
_computing_structure_refinement 'ShelXL 2018/3 (Sheldrick, 2015)'
_computing_structure_solution 'SHELXT 2018/2 (Sheldrick, 2018)'
_diffrn_ambient_environment N~2~
_diffrn_ambient_temperature 140.00(10)
_diffrn_detector 'CCD plate'
_diffrn_detector_area_resol_mean 10.2665
_diffrn_detector_type Atlas
_diffrn_measured_fraction_theta_full 0.998
_diffrn_measured_fraction_theta_max 0.998
_diffrn_measurement_details
;
List of Runs (angles in degrees, time in seconds):

  # Type    Start    End  Width  t~exp~   \w     \q     \k     \f   Frames
--------------------------------------------------------------------------
  1  \w    -42.00  15.00   1.00   35.00    --  -17.94 -77.00  60.00   57
  2  \w    -28.00  15.00   1.00   35.00    --  -17.94 -77.00-180.00   43
  3  \w    -53.00  51.00   1.00   35.00    --   18.87 -19.00-120.00  104
  4  \w    -41.00  41.00   1.00   35.00    --   18.87 -37.00   0.00   82
  5  \w     10.00  90.00   1.00   35.00    --   18.87  37.00 -30.00   80
  6  \w     -3.00  93.00   1.00   35.00    --   18.87  37.00  60.00   96
  7  \w      8.00  77.00   1.00   35.00    --   18.87-128.00-118.56   69
  8  \w     -5.00  79.00   1.00   35.00    --   18.87  37.00-120.00   84
  9  \w     40.00  74.00   1.00   35.00    --   20.00-122.00  -9.48   34
 10  \w     -2.00  71.00   1.00   35.00    --   20.00-116.00 144.08   73
;
_diffrn_measurement_device 'four-circle diffractometer'
_diffrn_measurement_device_type 'SuperNova, Dual, Cu at home/near, Atlas'
_diffrn_measurement_method '\w scans'
_diffrn_orient_matrix_type 'CrysAlisPro convention (1999,Acta A55,543-557)'
_diffrn_orient_matrix_UB_11 -0.0059683000
_diffrn_orient_matrix_UB_12 -0.0202382000
_diffrn_orient_matrix_UB_13 -0.0196457000
_diffrn_orient_matrix_UB_21 0.0299637000
_diffrn_orient_matrix_UB_22 -0.0090523000
_diffrn_orient_matrix_UB_23 0.0013922000
_diffrn_orient_matrix_UB_31 -0.0078813000
_diffrn_orient_matrix_UB_32 -0.0190917000
_diffrn_orient_matrix_UB_33 0.0201509000
_diffrn_radiation_monochromator mirror
_diffrn_radiation_probe x-ray
_diffrn_radiation_type 'Mo K\a'
_diffrn_radiation_wavelength 0.71073
_diffrn_reflns_av_R_equivalents 0.0430
_diffrn_reflns_av_unetI/netI 0.0234
_diffrn_reflns_Laue_measured_fraction_full 0.998
_diffrn_reflns_Laue_measured_fraction_max 0.998
_diffrn_reflns_limit_h_max 26
_diffrn_reflns_limit_h_min -26
_diffrn_reflns_limit_k_max 28
_diffrn_reflns_limit_k_min -28
_diffrn_reflns_limit_l_max 29
_diffrn_reflns_limit_l_min -29
_diffrn_reflns_number 202106
_diffrn_reflns_point_group_measured_fraction_full 0.998
_diffrn_reflns_point_group_measured_fraction_max 0.998
_diffrn_reflns_theta_full 25.027
_diffrn_reflns_theta_max 25.027
_diffrn_reflns_theta_min 2.954
_diffrn_source 'micro-focus sealed X-ray tube'
_diffrn_source_type 'SuperNova (Mo) X-ray Source'
_exptl_absorpt_coefficient_mu 0.831
_exptl_absorpt_correction_T_max 1.000
_exptl_absorpt_correction_T_min 0.884
_exptl_absorpt_correction_type gaussian
_exptl_absorpt_process_details
;
CrysAlisPro 1.171.40.68a (Rigaku Oxford Diffraction, 2019)
 Numerical absorption correction based on Gaussian integration over
 a multifaceted crystal model.
 Empirical absorption correction using spherical harmonics
 as implemented in SCALE3 ABSPACK scaling algorithm
;
_exptl_crystal_colour 'clear intense red'
_exptl_crystal_density_diffrn 1.303
_exptl_crystal_description prism
_exptl_crystal_F_000 5552
_exptl_crystal_size_max 0.246
_exptl_crystal_size_mid 0.182
_exptl_crystal_size_min 0.131
_refine_diff_density_max 5.499
_refine_diff_density_min -0.531
_refine_diff_density_rms 0.098
_refine_ls_abs_structure_details
;
 Refined as an inversion twin.
;
_refine_ls_abs_structure_Flack 0.463(10)
_refine_ls_extinction_method none
_refine_ls_goodness_of_fit_ref 1.076
_refine_ls_hydrogen_treatment constr
_refine_ls_matrix_type full
_refine_ls_number_parameters 1600
_refine_ls_number_reflns 24214
_refine_ls_number_restraints 1
_refine_ls_restrained_S_all 1.076
_refine_ls_R_factor_all 0.0472
_refine_ls_R_factor_gt 0.0406
_refine_ls_shift/su_max 0.001
_refine_ls_shift/su_mean 0.000
_refine_ls_structure_factor_coef Fsqd
_refine_ls_weighting_details 'w=1/[\s^2^(Fo^2^)+(0.0736P)^2^+8.0986P] where P=(Fo^2^+2Fc^2^)/3'
_refine_ls_weighting_scheme calc
_refine_ls_wR_factor_gt 0.1008
_refine_ls_wR_factor_ref 0.1075
_reflns_Friedel_coverage 0.951
_reflns_Friedel_fraction_full 0.998
_reflns_Friedel_fraction_max 0.998
_reflns_number_gt 22118
_reflns_number_total 24214
_reflns_threshold_expression 'I > 2\s(I)'
_cod_data_source_file ja0c01204_si_002.cif
_cod_data_source_block 2-PrPh_AW550
_cod_depositor_comments
;
The following automatic conversions were performed:

data item '_exptl_absorpt_correction_type' value 'Gaussian' was
changed to 'gaussian' in accordance with the
/home/data/users/saulius/crontab/automatic-downloads/rss-feeds/ACS/lib/dictionaries/cif_core.dic
dictionary named 'cif_core.dic' version 2.4.2 last updated on
2011-04-26.

Automatic conversion script
Id: cif_fix_values 7556 2019-12-06 15:28:31Z antanas 

 Adding full bibliography for 4134387--4134389.cif.

2020-04-07
Z value and formula fixed to values more according to usual
chemical conventions.                 miguel
;
_cod_original_formula_sum 'C154 H135 N5 O8 Pr2 Si8'
_cod_original_formula_weight 2690.20
_cod_original_formula_moiety '2(C76 H66 N2 O4 Pr Si4), C2 H3 N'
_cod_original_formula_units_Z 4
_cod_database_code 4134387
_shelx_shelxl_version_number 2018/3
_audit_contact_author 'Farzaneh Fadaei Tirani'
_chemical_oxdiff_formula 'C77 H67 N2.50 O4 Pr Si4'
_shelx_space_group_comment
;
The symmetry employed for this shelxl refinement is uniquely defined
by the following loop, which should always be used as a source of
symmetry information in preference to the above space-group names.
They are only intended as comments.
;
_shelx_estimated_absorpt_t_max 0.899
_shelx_estimated_absorpt_t_min 0.822
_reflns_odcompleteness_completeness 99.84
_reflns_odcompleteness_iscentric 1
_reflns_odcompleteness_theta 30.44
_olex2_refinement_description
;
1. Twinned data refinement
 Scales: 0.537(10)
 0.463(10)
2. Fixed Uiso
 At 1.2 times of:
  All C(H) groups
 At 1.5 times of:
  All C(H,H,H) groups
3.a Aromatic/amide H refined with riding coordinates:
 C2(H2), C3(H3), C4(H4), C5(H5), C6(H6), C8(H8), C9(H9), C10(H10), C11(H11),
 C12(H12), C14(H14), C15(H15), C16(H16), C17(H17), C18(H18), C20(H20), C21(H21),
  C22(H22), C23(H23), C24(H24), C26(H26), C27(H27), C28(H28), C29(H29),
 C30(H30), C32(H32), C33(H33), C34(H34), C35(H35), C36(H36), C38(H38), C39(H39),
  C40(H40), C41(H41), C42(H42), C44(H44), C45(H45), C46(H46), C47(H47),
 C48(H48), C50(H50), C51(H51), C52(H52), C53(H53), C54(H54), C56(H56), C57(H57),
  C58(H58), C59(H59), C60(H60), C62(H62), C63(H63), C64(H64), C65(H65),
 C66(H66), C68(H68), C69(H69), C70(H70), C71(H71), C72(H72), C78(H78), C79(H79),
  C80(H80), C81(H81), C82(H82), C84(H84), C85(H85), C86(H86), C87(H87),
 C88(H88), C90(H90), C91(H91), C92(H92), C93(H93), C94(H94), C96(H96), C97(H97),
  C98(H98), C99(H99), C100(H100), C102(H102), C103(H103), C104(H104),
 C105(H105), C106(H106), C108(H108), C109(H109), C110(H110), C111(H111),
 C112(H112), C114(H114), C115(H115), C116(H116), C117(H117), C118(H118),
 C120(H120), C121(H121), C122(H122), C123(H123), C124(H124), C126(H126),
 C127(H127), C128(H128), C129(H129), C130(H130), C132(H132), C133(H133),
 C134(H134), C135(H135), C136(H136), C138(H138), C139(H139), C140(H140),
 C141(H141), C142(H142), C144(H144), C145(H145), C146(H146), C147(H147),
 C148(H148)
3.b Idealised Me refined as rotating group:
 C74(H74A,H74B,H74C), C76(H76A,H76B,H76C), C150(H15A,H15B,H15C), C152(H15D,
 H15E,H15F), C154(H15G,H15H,H15I)
;
_olex2_date_sample_data_collection 2019-12-18
_olex2_submission_special_instructions 'No special instructions were received'
_oxdiff_exptl_absorpt_empirical_details
;
Empirical correction (ABSPACK) includes:
- Absorption correction using spherical harmonics
- Frame scaling
- B-factor correction
;
_oxdiff_exptl_absorpt_empirical_full_max 1.295
_oxdiff_exptl_absorpt_empirical_full_min 0.827

loop_
_space_group_symop_operation_xyz
'x, y, z'
'-x, -y, z+1/2'
'x+1/2, -y, z'
'-x+1/2, y, z+1/2'

loop_
_atom_site_label
_atom_site_type_symbol
_atom_site_fract_x
_atom_site_fract_y
_atom_site_fract_z
_atom_site_U_iso_or_equiv
_atom_site_adp_type
_atom_site_occupancy
_atom_site_site_symmetry_order
_atom_site_calc_flag
_atom_site_refinement_flags_posn
_atom_site_refinement_flags_adp
_atom_site_refinement_flags_occupancy
_atom_site_disorder_assembly
_atom_site_disorder_group
Pr1 Pr 0.29781(2) 0.58051(2) 0.57954(2) 0.01763(9) Uani 1 1 d . . . . .
Pr2 Pr 0.35693(2) 0.08055(2) 0.42049(2) 0.01743(9) Uani 1 1 d . . . . .
Si1 Si 0.26067(8) 0.67605(7) 0.47296(7) 0.0225(4) Uani 1 1 d . . . . .
Si2 Si 0.40414(8) 0.66514(7) 0.65567(7) 0.0207(3) Uani 1 1 d . . . . .
Si3 Si 0.23608(8) 0.48856(7) 0.68231(7) 0.0226(4) Uani 1 1 d . . . . .
Si4 Si 0.38841(8) 0.47756(7) 0.50693(7) 0.0236(4) Uani 1 1 d . . . . .
Si5 Si 0.25297(8) 0.16667(7) 0.34365(6) 0.0222(4) Uani 1 1 d . . . . .
Si6 Si 0.39474(8) 0.17767(7) 0.52598(7) 0.0249(4) Uani 1 1 d . . . . .
Si7 Si 0.26168(8) -0.02124(7) 0.48887(7) 0.0221(4) Uani 1 1 d . . . . .
Si8 Si 0.41337(8) -0.01174(7) 0.31502(7) 0.0235(4) Uani 1 1 d . . . . .
O1 O 0.2921(2) 0.63047(19) 0.51084(18) 0.0283(10) Uani 1 1 d . . . . .
O2 O 0.3652(2) 0.62568(19) 0.61716(19) 0.0278(11) Uani 1 1 d . . . . .
O3 O 0.2739(2) 0.52797(18) 0.64289(17) 0.0279(10) Uani 1 1 d . . . . .
O4 O 0.3482(2) 0.51917(19) 0.5421(2) 0.0324(11) Uani 1 1 d . . . . .
O5 O 0.2926(2) 0.1285(2) 0.3816(2) 0.0312(12) Uani 1 1 d . . . . .
O6 O 0.3653(2) 0.1308(2) 0.48878(19) 0.0309(11) Uani 1 1 d . . . . .
O7 O 0.3014(2) 0.02202(19) 0.4559(2) 0.0306(11) Uani 1 1 d . . . . .
O8 O 0.3791(2) 0.02624(18) 0.35748(17) 0.0291(10) Uani 1 1 d . . . . .
N1 N 0.2260(3) 0.6480(3) 0.6281(3) 0.0362(14) Uani 1 1 d . . . . .
N2 N 0.1911(3) 0.5522(3) 0.5506(2) 0.0384(15) Uani 1 1 d . . . . .
N3 N 0.4301(3) 0.1467(2) 0.3721(2) 0.0356(14) Uani 1 1 d . . . . .
N4 N 0.4623(3) 0.0470(3) 0.4498(3) 0.0384(15) Uani 1 1 d . . . . .
C1 C 0.2208(3) 0.7281(3) 0.5142(3) 0.0270(14) Uani 1 1 d . . . . .
C2 C 0.2526(4) 0.7676(3) 0.5417(3) 0.0378(17) Uani 1 1 d . . . . .
H2 H 0.294595 0.768725 0.537618 0.045 Uiso 1 1 calc R U . . .
C3 C 0.2257(4) 0.8057(3) 0.5750(3) 0.0422(18) Uani 1 1 d . . . . .
H3 H 0.249019 0.832539 0.592940 0.051 Uiso 1 1 calc R U . . .
C4 C 0.1653(4) 0.8044(3) 0.5819(3) 0.0408(17) Uani 1 1 d . . . . .
H4 H 0.146576 0.830755 0.604229 0.049 Uiso 1 1 calc R U . . .
C5 C 0.1314(4) 0.7645(4) 0.5560(3) 0.0416(19) Uani 1 1 d . . . . .
H5 H 0.089498 0.763247 0.560866 0.050 Uiso 1 1 calc R U . . .
C6 C 0.1591(3) 0.7269(3) 0.5234(3) 0.0314(15) Uani 1 1 d . . . . .
H6 H 0.135812 0.699309 0.506480 0.038 Uiso 1 1 calc R U . . .
C7 C 0.3183(3) 0.7132(3) 0.4322(3) 0.0275(15) Uani 1 1 d . . . . .
C8 C 0.3065(3) 0.7651(3) 0.4100(3) 0.0355(17) Uani 1 1 d . . . . .
H8 H 0.269759 0.782943 0.417310 0.043 Uiso 1 1 calc R U . . .
C9 C 0.3476(4) 0.7905(4) 0.3776(3) 0.045(2) Uani 1 1 d . . . . .
H9 H 0.339496 0.826308 0.364093 0.054 Uiso 1 1 calc R U . . .
C10 C 0.4001(4) 0.7649(4) 0.3645(3) 0.052(2) Uani 1 1 d . . . . .
H10 H 0.427652 0.782266 0.341265 0.062 Uiso 1 1 calc R U . . .
C11 C 0.4122(4) 0.7131(3) 0.3858(3) 0.0439(19) Uani 1 1 d . . . . .
H11 H 0.448464 0.695001 0.377157 0.053 Uiso 1 1 calc R U . . .
C12 C 0.3720(3) 0.6876(3) 0.4194(3) 0.0315(14) Uani 1 1 d . . . . .
H12 H 0.381043 0.652445 0.433911 0.038 Uiso 1 1 calc R U . . .
C13 C 0.2077(3) 0.6404(3) 0.4269(3) 0.0259(14) Uani 1 1 d . . . . .
C14 C 0.1686(3) 0.6704(3) 0.3945(3) 0.0359(16) Uani 1 1 d . . . . .
H14 H 0.167523 0.709487 0.397542 0.043 Uiso 1 1 calc R U . . .
C15 C 0.1316(3) 0.6448(3) 0.3584(3) 0.0387(17) Uani 1 1 d . . . . .
H15 H 0.105271 0.666189 0.337202 0.046 Uiso 1 1 calc R U . . .
C16 C 0.1329(4) 0.5883(4) 0.3532(3) 0.050(2) Uani 1 1 d . . . . .
H16 H 0.107183 0.570726 0.328423 0.059 Uiso 1 1 calc R U . . .
C17 C 0.1712(4) 0.5568(4) 0.3837(3) 0.045(2) Uani 1 1 d . . . . .
H17 H 0.171931 0.517802 0.380147 0.054 Uiso 1 1 calc R U . . .
C18 C 0.2093(3) 0.5834(3) 0.4200(4) 0.0367(17) Uani 1 1 d . . . . .
H18 H 0.236500 0.562092 0.440298 0.044 Uiso 1 1 calc R U . . .
C19 C 0.4517(3) 0.7104(2) 0.6125(2) 0.0205(13) Uani 1 1 d . . . . .
C20 C 0.4425(3) 0.7111(3) 0.5577(3) 0.0259(14) Uani 1 1 d . . . . .
H20 H 0.412023 0.688765 0.542771 0.031 Uiso 1 1 calc R U . . .
C21 C 0.4772(3) 0.7437(3) 0.5243(3) 0.0304(15) Uani 1 1 d . . . . .
H21 H 0.469799 0.743864 0.487180 0.037 Uiso 1 1 calc R U . . .
C22 C 0.5230(3) 0.7764(3) 0.5455(3) 0.0306(16) Uani 1 1 d . . . . .
H22 H 0.547163 0.798413 0.522938 0.037 Uiso 1 1 calc R U . . .
C23 C 0.5325(3) 0.7759(3) 0.6000(3) 0.0325(16) Uani 1 1 d . . . . .
H23 H 0.563029 0.798129 0.614912 0.039 Uiso 1 1 calc R U . . .
C24 C 0.4975(3) 0.7431(3) 0.6330(3) 0.0277(15) Uani 1 1 d . . . . .
H24 H 0.504982 0.742944 0.670092 0.033 Uiso 1 1 calc R U . . .
C25 C 0.3554(3) 0.7085(3) 0.6985(3) 0.0251(15) Uani 1 1 d . . . . .
C26 C 0.3195(4) 0.6840(3) 0.7368(3) 0.0416(19) Uani 1 1 d . . . . .
H26 H 0.321716 0.645143 0.741464 0.050 Uiso 1 1 calc R U . . .
C27 C 0.2810(4) 0.7133(4) 0.7681(3) 0.049(2) Uani 1 1 d . . . . .
H27 H 0.256473 0.694902 0.793188 0.059 Uiso 1 1 calc R U . . .
C28 C 0.2783(4) 0.7709(4) 0.7626(4) 0.054(2) Uani 1 1 d . . . . .
H28 H 0.252095 0.792009 0.784075 0.065 Uiso 1 1 calc R U . . .
C29 C 0.3138(4) 0.7960(4) 0.7262(4) 0.056(2) Uani 1 1 d . . . . .
H29 H 0.312825 0.835028 0.722890 0.068 Uiso 1 1 calc R U . . .
C30 C 0.3508(3) 0.7659(3) 0.6941(4) 0.045(2) Uani 1 1 d . . . . .
H30 H 0.373986 0.784558 0.668103 0.054 Uiso 1 1 calc R U . . .
C31 C 0.4509(3) 0.6206(3) 0.6997(3) 0.0252(13) Uani 1 1 d . . . . .
C32 C 0.4598(3) 0.5648(3) 0.6875(3) 0.0338(16) Uani 1 1 d . . . . .
H32 H 0.441975 0.549653 0.656606 0.041 Uiso 1 1 calc R U . . .
C33 C 0.4940(4) 0.5316(3) 0.7196(4) 0.0415(19) Uani 1 1 d . . . . .
H33 H 0.498552 0.493686 0.710873 0.050 Uiso 1 1 calc R U . . .
C34 C 0.5220(3) 0.5524(3) 0.7644(3) 0.042(2) Uani 1 1 d . . . . .
H34 H 0.545920 0.529070 0.785907 0.050 Uiso 1 1 calc R U . . .
C35 C 0.5147(4) 0.6067(4) 0.7773(3) 0.0408(19) Uani 1 1 d . . . . .
H35 H 0.534222 0.621360 0.807587 0.049 Uiso 1 1 calc R U . . .
C36 C 0.4785(3) 0.6409(3) 0.7459(3) 0.0296(15) Uani 1 1 d . . . . .
H36 H 0.472598 0.678238 0.756022 0.036 Uiso 1 1 calc R U . . .
C37 C 0.1871(3) 0.5319(3) 0.7259(3) 0.0273(15) Uani 1 1 d . . . . .
C38 C 0.2063(4) 0.5505(3) 0.7757(3) 0.0385(19) Uani 1 1 d . . . . .
H38 H 0.244518 0.539858 0.788261 0.046 Uiso 1 1 calc R U . . .
C39 C 0.1709(5) 0.5839(3) 0.8069(4) 0.055(2) Uani 1 1 d . . . . .
H39 H 0.184939 0.595742 0.840655 0.066 Uiso 1 1 calc R U . . .
C40 C 0.1153(4) 0.6004(4) 0.7899(4) 0.053(2) Uani 1 1 d . . . . .
H40 H 0.090821 0.622698 0.811976 0.063 Uiso 1 1 calc R U . . .
C41 C 0.0955(4) 0.5841(3) 0.7401(4) 0.0410(18) Uani 1 1 d . . . . .
H41 H 0.057819 0.595928 0.727341 0.049 Uiso 1 1 calc R U . . .
C42 C 0.1314(3) 0.5504(3) 0.7089(3) 0.0324(16) Uani 1 1 d . . . . .
H42 H 0.117510 0.539607 0.674825 0.039 Uiso 1 1 calc R U . . .
C43 C 0.2893(3) 0.4477(3) 0.7242(3) 0.0276(15) Uani 1 1 d . . . . .
C44 C 0.3420(3) 0.4711(3) 0.7427(3) 0.0369(17) Uani 1 1 d . . . . .
H44 H 0.351311 0.508177 0.733721 0.044 Uiso 1 1 calc R U . . .
C45 C 0.3806(4) 0.4412(4) 0.7739(3) 0.0420(19) Uani 1 1 d . . . . .
H45 H 0.415525 0.458185 0.787508 0.050 Uiso 1 1 calc R U . . .
C46 C 0.3687(4) 0.3866(4) 0.7854(3) 0.045(2) Uani 1 1 d . . . . .
H46 H 0.396195 0.365939 0.806044 0.054 Uiso 1 1 calc R U . . .
C47 C 0.3177(4) 0.3619(3) 0.7674(3) 0.0447(19) Uani 1 1 d . . . . .
H47 H 0.309590 0.324442 0.775720 0.054 Uiso 1 1 calc R U . . .
C48 C 0.2778(3) 0.3923(3) 0.7368(3) 0.0324(16) Uani 1 1 d . . . . .
H48 H 0.242332 0.375318 0.724309 0.039 Uiso 1 1 calc R U . . .
C49 C 0.1892(3) 0.4388(3) 0.6434(3) 0.0251(13) Uani 1 1 d . . . . .
C50 C 0.1359(3) 0.4180(3) 0.6621(3) 0.0322(17) Uani 1 1 d . . . . .
H50 H 0.122051 0.429840 0.695916 0.039 Uiso 1 1 calc R U . . .
C51 C 0.1019(3) 0.3808(3) 0.6338(3) 0.0360(17) Uani 1 1 d . . . . .
H51 H 0.064837 0.368479 0.647412 0.043 Uiso 1 1 calc R U . . .
C52 C 0.1224(3) 0.3615(3) 0.5852(3) 0.0376(16) Uani 1 1 d . . . . .
H52 H 0.100345 0.334587 0.566073 0.045 Uiso 1 1 calc R U . . .
C53 C 0.1748(4) 0.3816(3) 0.5649(3) 0.0396(19) Uani 1 1 d . . . . .
H53 H 0.188968 0.369347 0.531380 0.048 Uiso 1 1 calc R U . . .
C54 C 0.2068(3) 0.4201(3) 0.5941(3) 0.0294(17) Uani 1 1 d . . . . .
H54 H 0.242669 0.434201 0.579430 0.035 Uiso 1 1 calc R U . . .
C55 C 0.4265(3) 0.4277(2) 0.5530(3) 0.0257(14) Uani 1 1 d . . . . .
C56 C 0.4139(4) 0.4265(3) 0.6072(3) 0.0349(17) Uani 1 1 d . . . . .
H56 H 0.384007 0.450249 0.620912 0.042 Uiso 1 1 calc R U . . .
C57 C 0.4437(4) 0.3916(3) 0.6414(3) 0.0427(19) Uani 1 1 d . . . . .
H57 H 0.434815 0.392123 0.678283 0.051 Uiso 1 1 calc R U . . .
C58 C 0.4861(4) 0.3562(3) 0.6221(3) 0.045(2) Uani 1 1 d . . . . .
H58 H 0.506000 0.331632 0.645509 0.054 Uiso 1 1 calc R U . . .
C59 C 0.4999(3) 0.3563(3) 0.5687(3) 0.0428(19) Uani 1 1 d . . . . .
H59 H 0.529843 0.332273 0.555465 0.051 Uiso 1 1 calc R U . . .
C60 C 0.4703(3) 0.3912(3) 0.5347(3) 0.0287(15) Uani 1 1 d . . . . .
H60 H 0.479821 0.390596 0.497905 0.034 Uiso 1 1 calc R U . . .
C61 C 0.3402(3) 0.4393(3) 0.4593(3) 0.0265(14) Uani 1 1 d . . . . .
C62 C 0.3268(4) 0.4602(3) 0.4083(3) 0.048(2) Uani 1 1 d . . . . .
H62 H 0.345332 0.493215 0.396376 0.058 Uiso 1 1 calc R U . . .
C63 C 0.2866(5) 0.4329(4) 0.3754(5) 0.070(3) Uani 1 1 d . . . . .
H63 H 0.278883 0.446840 0.340844 0.084 Uiso 1 1 calc R U . . .
C64 C 0.2580(4) 0.3862(3) 0.3923(4) 0.053(2) Uani 1 1 d . . . . .
H64 H 0.229400 0.368882 0.370188 0.063 Uiso 1 1 calc R U . . .
C65 C 0.2710(3) 0.3645(3) 0.4416(3) 0.045(2) Uani 1 1 d . . . . .
H65 H 0.251998 0.331514 0.452969 0.054 Uiso 1 1 calc R U . . .
C66 C 0.3121(3) 0.3908(3) 0.4750(3) 0.0313(15) Uani 1 1 d . . . . .
H66 H 0.320864 0.375355 0.508756 0.038 Uiso 1 1 calc R U . . .
C67 C 0.4460(3) 0.5174(3) 0.4699(3) 0.0301(15) Uani 1 1 d . . . . .
C68 C 0.4763(4) 0.4967(3) 0.4256(3) 0.0404(17) Uani 1 1 d . . . . .
H68 H 0.465680 0.461376 0.412367 0.048 Uiso 1 1 calc R U . . .
C69 C 0.5211(4) 0.5256(4) 0.4005(4) 0.058(2) Uani 1 1 d . . . . .
H69 H 0.540584 0.510361 0.370391 0.069 Uiso 1 1 calc R U . . .
C70 C 0.5375(4) 0.5773(3) 0.4197(5) 0.051(2) Uani 1 1 d . . . . .
H70 H 0.568462 0.597407 0.402784 0.061 Uiso 1 1 calc R U . . .
C71 C 0.5084(4) 0.5995(3) 0.4637(4) 0.049(2) Uani 1 1 d . . . . .
H71 H 0.518893 0.635081 0.476530 0.059 Uiso 1 1 calc R U . . .
C72 C 0.4643(3) 0.5694(3) 0.4885(3) 0.0346(17) Uani 1 1 d . . . . .
H72 H 0.445682 0.584293 0.519188 0.042 Uiso 1 1 calc R U . . .
C73 C 0.1950(3) 0.6735(3) 0.6542(3) 0.0305(15) Uani 1 1 d . . . . .
C74 C 0.1563(4) 0.7063(3) 0.6871(3) 0.0460(19) Uani 1 1 d . . . . .
H74A H 0.119074 0.713407 0.668070 0.069 Uiso 1 1 calc R U . . .
H74B H 0.175794 0.741395 0.695452 0.069 Uiso 1 1 calc R U . . .
H74C H 0.147794 0.686341 0.720065 0.069 Uiso 1 1 calc R U . . .
C75 C 0.1450(3) 0.5337(3) 0.5456(3) 0.0391(18) Uani 1 1 d . . . . .
C76 C 0.0862(4) 0.5079(4) 0.5400(5) 0.068(3) Uani 1 1 d . . . . .
H76A H 0.082833 0.490917 0.504826 0.102 Uiso 1 1 calc R U . . .
H76B H 0.055149 0.535938 0.544203 0.102 Uiso 1 1 calc R U . . .
H76C H 0.081300 0.479460 0.567408 0.102 Uiso 1 1 calc R U . . .
C77 C 0.2034(3) 0.2102(3) 0.3863(3) 0.0252(14) Uani 1 1 d . . . . .
C78 C 0.1560(3) 0.2409(3) 0.3653(3) 0.0317(16) Uani 1 1 d . . . . .
H78 H 0.148510 0.239713 0.328159 0.038 Uiso 1 1 calc R U . . .
C79 C 0.1198(3) 0.2729(3) 0.3977(3) 0.0370(18) Uani 1 1 d . . . . .
H79 H 0.088205 0.293685 0.382604 0.044 Uiso 1 1 calc R U . . .
C80 C 0.1298(4) 0.2745(3) 0.4514(3) 0.041(2) Uani 1 1 d . . . . .
H80 H 0.104868 0.296276 0.473536 0.049 Uiso 1 1 calc R U . . .
C81 C 0.1755(4) 0.2451(3) 0.4733(3) 0.0387(19) Uani 1 1 d . . . . .
H81 H 0.182144 0.246345 0.510500 0.046 Uiso 1 1 calc R U . . .
C82 C 0.2117(3) 0.2136(3) 0.4415(3) 0.0306(16) Uani 1 1 d . . . . .
H82 H 0.243328 0.193496 0.457370 0.037 Uiso 1 1 calc R U . . .
C83 C 0.3007(3) 0.2119(3) 0.3011(3) 0.0266(15) Uani 1 1 d . . . . .
C84 C 0.3316(4) 0.1895(4) 0.2585(3) 0.046(2) Uani 1 1 d . . . . .
H84 H 0.327992 0.151284 0.250621 0.055 Uiso 1 1 calc R U . . .
C85 C 0.3684(4) 0.2234(4) 0.2271(3) 0.055(2) Uani 1 1 d . . . . .
H85 H 0.389138 0.208034 0.197778 0.066 Uiso 1 1 calc R U . . .
C86 C 0.3745(4) 0.2783(5) 0.2384(4) 0.058(3) Uani 1 1 d . . . . .
H86 H 0.398547 0.301074 0.216432 0.069 Uiso 1 1 calc R U . . .
C87 C 0.3459(4) 0.3006(3) 0.2815(4) 0.050(2) Uani 1 1 d . . . . .
H87 H 0.351265 0.338350 0.290263 0.059 Uiso 1 1 calc R U . . .
C88 C 0.3090(3) 0.2675(3) 0.3121(3) 0.0374(17) Uani 1 1 d . . . . .
H88 H 0.288770 0.283339 0.341505 0.045 Uiso 1 1 calc R U . . .
C89 C 0.2074(3) 0.1217(3) 0.2993(3) 0.0284(15) Uani 1 1 d . . . . .
C90 C 0.1882(3) 0.1369(3) 0.2492(3) 0.0409(18) Uani 1 1 d . . . . .
H90 H 0.199943 0.171639 0.235143 0.049 Uiso 1 1 calc R U . . .
C91 C 0.1516(4) 0.1021(4) 0.2186(4) 0.052(2) Uani 1 1 d . . . . .
H91 H 0.138902 0.113291 0.184307 0.062 Uiso 1 1 calc R U . . .
C92 C 0.1343(4) 0.0514(4) 0.2388(4) 0.054(3) Uani 1 1 d . . . . .
H92 H 0.109110 0.028026 0.218449 0.065 Uiso 1 1 calc R U . . .
C93 C 0.1532(4) 0.0351(4) 0.2877(4) 0.052(2) Uani 1 1 d . . . . .
H93 H 0.141744 0.000056 0.301266 0.063 Uiso 1 1 calc R U . . .
C94 C 0.1897(4) 0.0700(3) 0.3182(4) 0.0388(18) Uani 1 1 d . . . . .
H94 H 0.202579 0.058246 0.352293 0.047 Uiso 1 1 calc R U . . .
C95 C 0.4341(3) 0.2298(3) 0.4838(2) 0.0260(14) Uani 1 1 d . . . . .
C96 C 0.4952(3) 0.2301(3) 0.4761(3) 0.0382(17) Uani 1 1 d . . . . .
H96 H 0.519054 0.203917 0.494398 0.046 Uiso 1 1 calc R U . . .
C97 C 0.5221(3) 0.2677(4) 0.4425(3) 0.0384(18) Uani 1 1 d . . . . .
H97 H 0.563926 0.266219 0.437097 0.046 Uiso 1 1 calc R U . . .
C98 C 0.4889(3) 0.3071(3) 0.4167(3) 0.0408(17) Uani 1 1 d . . . . .
H98 H 0.507795 0.333910 0.394849 0.049 Uiso 1 1 calc R U . . .
C99 C 0.4272(3) 0.3073(3) 0.4229(3) 0.0396(16) Uani 1 1 d . . . . .
H99 H 0.403665 0.333713 0.404528 0.047 Uiso 1 1 calc R U . . .
C100 C 0.4001(3) 0.2690(3) 0.4561(3) 0.0341(16) Uani 1 1 d . . . . .
H100 H 0.358093 0.269286 0.460034 0.041 Uiso 1 1 calc R U . . .
C101 C 0.3357(3) 0.2135(3) 0.5659(2) 0.0259(14) Uani 1 1 d . . . . .
C102 C 0.3427(3) 0.2686(3) 0.5817(3) 0.0346(15) Uani 1 1 d . . . . .
H102 H 0.375887 0.289359 0.569538 0.042 Uiso 1 1 calc R U . . .
C103 C 0.3008(4) 0.2930(3) 0.6153(3) 0.044(2) Uani 1 1 d . . . . .
H103 H 0.306359 0.329889 0.626972 0.053 Uiso 1 1 calc R U . . .
C104 C 0.2513(4) 0.2637(3) 0.6316(3) 0.047(2) Uani 1 1 d . . . . .
H104 H 0.222467 0.280866 0.653661 0.056 Uiso 1 1 calc R U . . .
C105 C 0.2437(4) 0.2100(4) 0.6160(4) 0.051(2) Uani 1 1 d . . . . .
H105 H 0.209927 0.189796 0.627711 0.061 Uiso 1 1 calc R U . . .
C106 C 0.2858(3) 0.1849(3) 0.5827(4) 0.0386(16) Uani 1 1 d . . . . .
H106 H 0.279983 0.147821 0.571566 0.046 Uiso 1 1 calc R U . . .
C107 C 0.4470(3) 0.1440(3) 0.5746(3) 0.0295(14) Uani 1 1 d . . . . .
C108 C 0.4847(3) 0.1740(3) 0.6070(3) 0.0344(15) Uani 1 1 d . . . . .
H108 H 0.486725 0.212932 0.602950 0.041 Uiso 1 1 calc R U . . .
C109 C 0.5197(4) 0.1485(4) 0.6454(3) 0.047(2) Uani 1 1 d . . . . .
H109 H 0.545096 0.169994 0.667357 0.057 Uiso 1 1 calc R U . . .
C110 C 0.5176(4) 0.0918(4) 0.6516(3) 0.047(2) Uani 1 1 d . . . . .
H110 H 0.541903 0.074174 0.677374 0.056 Uiso 1 1 calc R U . . .
C111 C 0.4804(4) 0.0614(4) 0.6203(4) 0.050(2) Uani 1 1 d . . . . .
H111 H 0.478167 0.022594 0.624937 0.060 Uiso 1 1 calc R U . . .
C112 C 0.4462(3) 0.0866(3) 0.5820(3) 0.0347(15) Uani 1 1 d . . . . .
H112 H 0.421286 0.064530 0.560108 0.042 Uiso 1 1 calc R U . . .
C113 C 0.2031(3) 0.0176(3) 0.5273(3) 0.0281(14) Uani 1 1 d . . . . .
C114 C 0.1726(4) -0.0065(3) 0.5697(3) 0.0390(17) Uani 1 1 d . . . . .
H114 H 0.182373 -0.042790 0.581052 0.047 Uiso 1 1 calc R U . . .
C115 C 0.1280(4) 0.0230(4) 0.5950(4) 0.059(3) Uani 1 1 d . . . . .
H115 H 0.107536 0.006860 0.624127 0.071 Uiso 1 1 calc R U . . .
C116 C 0.1127(5) 0.0754(4) 0.5784(6) 0.073(3) Uani 1 1 d . . . . .
H116 H 0.080965 0.094630 0.595117 0.088 Uiso 1 1 calc R U . . .
C117 C 0.1437(4) 0.0995(4) 0.5379(5) 0.056(3) Uani 1 1 d . . . . .
H117 H 0.134544 0.136123 0.527341 0.067 Uiso 1 1 calc R U . . .
C118 C 0.1885(3) 0.0706(3) 0.5121(3) 0.0347(17) Uani 1 1 d . . . . .
H118 H 0.209376 0.087582 0.483637 0.042 Uiso 1 1 calc R U . . .
C119 C 0.3111(3) -0.0613(3) 0.5339(3) 0.0275(14) Uani 1 1 d . . . . .
C120 C 0.3369(3) -0.1104(3) 0.5174(3) 0.0335(16) Uani 1 1 d . . . . .
H120 H 0.325092 -0.125681 0.484335 0.040 Uiso 1 1 calc R U . . .
C121 C 0.3790(3) -0.1377(3) 0.5470(3) 0.0429(19) Uani 1 1 d . . . . .
H121 H 0.395663 -0.171263 0.534397 0.052 Uiso 1 1 calc R U . . .
C122 C 0.3967(4) -0.1163(3) 0.5944(3) 0.045(2) Uani 1 1 d . . . . .
H122 H 0.426654 -0.134581 0.614442 0.054 Uiso 1 1 calc R U . . .
C123 C 0.3713(4) -0.0680(4) 0.6138(4) 0.050(2) Uani 1 1 d . . . . .
H123 H 0.382505 -0.053881 0.647530 0.060 Uiso 1 1 calc R U . . .
C124 C 0.3295(3) -0.0407(3) 0.5830(3) 0.0364(16) Uani 1 1 d . . . . .
H124 H 0.312988 -0.007034 0.595574 0.044 Uiso 1 1 calc R U . . .
C125 C 0.2250(3) -0.0701(3) 0.4412(3) 0.0266(14) Uani 1 1 d . . . . .
C126 C 0.1831(3) -0.1095(3) 0.4584(3) 0.0332(16) Uani 1 1 d . . . . .
H126 H 0.172709 -0.110886 0.494918 0.040 Uiso 1 1 calc R U . . .
C127 C 0.1569(3) -0.1457(3) 0.4241(4) 0.0393(17) Uani 1 1 d . . . . .
H127 H 0.129127 -0.172036 0.436997 0.047 Uiso 1 1 calc R U . . .
C128 C 0.1706(4) -0.1441(3) 0.3709(3) 0.0419(19) Uani 1 1 d . . . . .
H128 H 0.151829 -0.168820 0.346887 0.050 Uiso 1 1 calc R U . . .
C129 C 0.2124(4) -0.1058(4) 0.3520(3) 0.048(2) Uani 1 1 d . . . . .
H129 H 0.222277 -0.104553 0.315351 0.057 Uiso 1 1 calc R U . . .
C130 C 0.2393(3) -0.0697(3) 0.3877(3) 0.0317(16) Uani 1 1 d . . . . .
H130 H 0.268035 -0.044165 0.375070 0.038 Uiso 1 1 calc R U . . .
C131 C 0.4577(3) -0.0663(3) 0.3492(3) 0.0280(14) Uani 1 1 d . . . . .
C132 C 0.5076(3) -0.0910(3) 0.3248(3) 0.0380(17) Uani 1 1 d . . . . .
H132 H 0.518093 -0.080746 0.289620 0.046 Uiso 1 1 calc R U . . .
C133 C 0.5415(3) -0.1299(3) 0.3512(4) 0.0444(19) Uani 1 1 d . . . . .
H133 H 0.574675 -0.146238 0.333878 0.053 Uiso 1 1 calc R U . . .
C134 C 0.5280(4) -0.1450(3) 0.4016(3) 0.045(2) Uani 1 1 d . . . . .
H134 H 0.552411 -0.170710 0.419922 0.054 Uiso 1 1 calc R U . . .
C135 C 0.4778(4) -0.1225(3) 0.4266(3) 0.0430(18) Uani 1 1 d . . . . .
H135 H 0.467477 -0.133889 0.461511 0.052 Uiso 1 1 calc R U . . .
C136 C 0.4433(4) -0.0839(3) 0.4005(3) 0.0333(17) Uani 1 1 d . . . . .
H136 H 0.409255 -0.069095 0.417734 0.040 Uiso 1 1 calc R U . . .
C137 C 0.3578(3) -0.0429(3) 0.2684(3) 0.0277(16) Uani 1 1 d . . . . .
C138 C 0.3110(3) -0.0106(3) 0.2487(3) 0.0386(17) Uani 1 1 d . . . . .
H138 H 0.306407 0.026063 0.261270 0.046 Uiso 1 1 calc R U . . .
C139 C 0.2713(4) -0.0306(4) 0.2115(3) 0.048(2) Uani 1 1 d . . . . .
H139 H 0.240582 -0.007554 0.198156 0.057 Uiso 1 1 calc R U . . .
C140 C 0.2766(4) -0.0843(3) 0.1938(3) 0.047(2) Uani 1 1 d . . . . .
H140 H 0.249914 -0.098342 0.167861 0.057 Uiso 1 1 calc R U . . .
C141 C 0.3214(5) -0.1176(4) 0.2145(3) 0.051(2) Uani 1 1 d . . . . .
H141 H 0.324087 -0.155094 0.203671 0.061 Uiso 1 1 calc R U . . .
C142 C 0.3622(3) -0.0970(3) 0.2508(3) 0.0359(17) Uani 1 1 d . . . . .
H142 H 0.393300 -0.119996 0.263617 0.043 Uiso 1 1 calc R U . . .
C143 C 0.4657(3) 0.0335(3) 0.2764(3) 0.0259(14) Uani 1 1 d . . . . .
C144 C 0.5206(3) 0.0485(3) 0.2987(3) 0.0377(17) Uani 1 1 d . . . . .
H144 H 0.532353 0.032772 0.331588 0.045 Uiso 1 1 calc R U . . .
C145 C 0.5577(4) 0.0857(3) 0.2739(3) 0.0383(19) Uani 1 1 d . . . . .
H145 H 0.594355 0.095665 0.290074 0.046 Uiso 1 1 calc R U . . .
C146 C 0.5422(4) 0.1085(3) 0.2260(3) 0.046(2) Uani 1 1 d . . . . .
H146 H 0.568323 0.133570 0.208706 0.055 Uiso 1 1 calc R U . . .
C147 C 0.4885(5) 0.0949(4) 0.2032(4) 0.060(3) Uani 1 1 d . . . . .
H147 H 0.477115 0.110897 0.170272 0.072 Uiso 1 1 calc R U . . .
C148 C 0.4512(4) 0.0576(4) 0.2286(3) 0.044(2) Uani 1 1 d . . . . .
H148 H 0.414307 0.048469 0.212411 0.052 Uiso 1 1 calc R U . . .
C149 C 0.4571(3) 0.1753(3) 0.3471(3) 0.0311(15) Uani 1 1 d . . . . .
C150 C 0.4930(4) 0.2134(3) 0.3145(3) 0.046(2) Uani 1 1 d . . . . .
H15A H 0.497136 0.198314 0.278591 0.069 Uiso 1 1 calc R U . . .
H15B H 0.532460 0.217669 0.330536 0.069 Uiso 1 1 calc R U . . .
H15C H 0.473254 0.249366 0.312792 0.069 Uiso 1 1 calc R U . . .
C151 C 0.5080(4) 0.0281(3) 0.4515(3) 0.0417(18) Uani 1 1 d . . . . .
C152 C 0.5665(4) 0.0039(4) 0.4517(4) 0.065(3) Uani 1 1 d . . . . .
H15D H 0.566381 -0.029733 0.430096 0.097 Uiso 1 1 calc R U . . .
H15E H 0.577861 -0.005335 0.488262 0.097 Uiso 1 1 calc R U . . .
H15F H 0.595191 0.030215 0.436985 0.097 Uiso 1 1 calc R U . . .
N5 N 0.5109(7) 0.2876(6) 0.7527(6) 0.153(7) Uani 1 1 d . . . . .
C153 C 0.4697(6) 0.2673(5) 0.7370(5) 0.087(4) Uani 1 1 d . . . . .
C154 C 0.4155(5) 0.2454(5) 0.7163(4) 0.088(4) Uani 1 1 d . . . . .
H15G H 0.382173 0.268910 0.727223 0.132 Uiso 1 1 calc R U . . .
H15H H 0.409399 0.207982 0.730115 0.132 Uiso 1 1 calc R U . . .
H15I H 0.417571 0.244195 0.677472 0.132 Uiso 1 1 calc R U . . .

loop_
_atom_site_aniso_label
_atom_site_aniso_U_11
_atom_site_aniso_U_22
_atom_site_aniso_U_33
_atom_site_aniso_U_23
_atom_site_aniso_U_13
_atom_site_aniso_U_12
Pr1 0.01708(17) 0.01649(16) 0.01934(17) 0.00052(15) -0.00114(12) -0.00187(11)
Pr2 0.01711(17) 0.01731(16) 0.01786(16) -0.00107(15) 0.00077(13) 0.00006(11)
Si1 0.0223(9) 0.0239(8) 0.0214(8) 0.0034(7) -0.0019(7) -0.0003(7)
Si2 0.0205(9) 0.0185(8) 0.0232(9) -0.0021(7) -0.0009(7) -0.0042(7)
Si3 0.0259(9) 0.0227(8) 0.0193(8) 0.0009(7) 0.0009(7) -0.0031(7)
Si4 0.0259(9) 0.0185(8) 0.0265(9) -0.0032(7) 0.0005(7) 0.0004(7)
Si5 0.0231(9) 0.0218(8) 0.0218(9) 0.0021(6) 0.0005(7) 0.0025(7)
Si6 0.0245(9) 0.0273(9) 0.0227(9) -0.0065(7) -0.0012(7) 0.0008(7)
Si7 0.0243(9) 0.0184(8) 0.0237(8) 0.0031(7) 0.0023(7) -0.0011(7)
Si8 0.0249(9) 0.0244(9) 0.0212(8) -0.0038(7) 0.0039(7) 0.0010(7)
O1 0.031(3) 0.029(2) 0.024(2) 0.007(2) -0.0041(19) 0.0011(19)
O2 0.027(3) 0.025(2) 0.031(3) -0.005(2) -0.0046(19) -0.0065(19)
O3 0.031(3) 0.029(2) 0.024(2) 0.0059(18) -0.002(2) -0.008(2)
O4 0.035(3) 0.025(2) 0.037(3) -0.006(2) 0.006(2) 0.004(2)
O5 0.032(3) 0.032(3) 0.029(3) 0.006(2) -0.0014(19) 0.005(2)
O6 0.031(3) 0.031(3) 0.030(3) -0.008(2) -0.003(2) -0.004(2)
O7 0.033(3) 0.025(2) 0.034(3) 0.003(2) 0.008(2) -0.0048(19)
O8 0.030(3) 0.032(2) 0.025(2) -0.0091(19) 0.005(2) 0.003(2)
N1 0.033(3) 0.036(3) 0.040(3) 0.004(3) 0.001(3) 0.007(3)
N2 0.036(4) 0.043(4) 0.037(3) 0.010(3) -0.007(3) -0.010(3)
N3 0.034(3) 0.034(3) 0.038(3) -0.002(3) 0.008(3) -0.011(3)
N4 0.024(3) 0.045(4) 0.047(4) -0.014(3) -0.011(3) 0.008(3)
C1 0.029(4) 0.030(3) 0.022(3) 0.003(3) 0.000(3) 0.000(3)
C2 0.040(4) 0.034(4) 0.040(4) -0.003(3) 0.005(3) -0.006(3)
C3 0.059(5) 0.039(4) 0.028(4) -0.008(4) 0.004(4) -0.007(3)
C4 0.053(5) 0.036(4) 0.033(4) -0.001(4) 0.014(4) 0.012(3)
C5 0.035(4) 0.062(5) 0.027(4) -0.002(4) -0.003(3) 0.013(4)
C6 0.026(4) 0.043(4) 0.025(3) -0.001(3) -0.004(3) 0.004(3)
C7 0.027(4) 0.029(3) 0.027(4) 0.004(3) -0.001(3) -0.002(3)
C8 0.030(4) 0.041(4) 0.035(4) 0.008(3) 0.000(3) -0.004(3)
C9 0.050(5) 0.044(5) 0.041(5) 0.010(4) 0.006(4) -0.010(4)
C10 0.054(6) 0.068(6) 0.035(4) 0.002(4) 0.007(4) -0.031(5)
C11 0.033(4) 0.053(5) 0.046(5) -0.014(4) 0.006(3) -0.006(4)
C12 0.030(4) 0.036(4) 0.028(3) -0.008(3) 0.000(4) -0.005(3)
C13 0.017(3) 0.036(4) 0.024(3) 0.002(3) 0.003(3) -0.004(2)
C14 0.032(4) 0.045(4) 0.031(4) 0.003(3) -0.003(3) 0.000(3)
C15 0.034(4) 0.054(5) 0.028(4) -0.008(3) -0.005(3) -0.003(3)
C16 0.045(5) 0.072(6) 0.032(4) -0.012(4) 0.000(4) -0.013(4)
C17 0.051(5) 0.044(5) 0.039(4) -0.015(4) -0.002(4) -0.009(4)
C18 0.038(4) 0.042(4) 0.031(4) 0.000(3) 0.002(4) -0.008(3)
C19 0.025(3) 0.016(3) 0.020(3) 0.000(2) 0.000(3) -0.001(2)
C20 0.026(4) 0.020(3) 0.031(4) -0.007(3) 0.000(3) -0.001(3)
C21 0.035(4) 0.029(3) 0.027(3) -0.002(3) 0.003(3) 0.003(3)
C22 0.028(4) 0.023(3) 0.041(4) 0.009(3) 0.005(3) -0.004(3)
C23 0.027(4) 0.031(4) 0.039(4) 0.008(3) -0.009(3) -0.006(3)
C24 0.024(4) 0.030(3) 0.029(4) 0.000(3) -0.003(3) -0.006(3)
C25 0.021(4) 0.029(4) 0.025(4) -0.002(3) -0.008(2) 0.000(2)
C26 0.046(5) 0.043(4) 0.035(4) 0.010(3) 0.005(4) 0.015(4)
C27 0.046(5) 0.064(6) 0.036(5) 0.000(4) 0.010(4) 0.006(4)
C28 0.037(5) 0.078(7) 0.047(5) -0.026(5) 0.002(4) 0.015(5)
C29 0.043(5) 0.040(5) 0.086(7) -0.016(5) 0.003(5) 0.006(4)
C30 0.038(4) 0.028(4) 0.069(6) -0.006(4) 0.010(4) -0.005(3)
C31 0.021(3) 0.025(3) 0.030(3) 0.006(3) 0.003(3) -0.003(3)
C32 0.031(4) 0.024(3) 0.046(4) -0.006(3) -0.003(3) -0.004(3)
C33 0.030(4) 0.031(4) 0.063(5) 0.009(4) 0.002(4) 0.006(3)
C34 0.026(4) 0.054(5) 0.046(5) 0.027(4) -0.001(3) 0.003(3)
C35 0.030(4) 0.061(5) 0.031(4) 0.012(4) 0.006(3) 0.007(4)
C36 0.026(4) 0.038(4) 0.025(3) 0.000(3) 0.002(3) -0.001(3)
C37 0.031(4) 0.023(3) 0.028(4) 0.002(3) 0.003(3) -0.002(3)
C38 0.044(5) 0.039(4) 0.032(4) -0.002(3) -0.004(3) 0.009(3)
C39 0.076(7) 0.050(5) 0.039(5) -0.013(4) 0.003(5) 0.004(5)
C40 0.059(6) 0.044(5) 0.055(5) -0.016(4) 0.016(4) 0.010(4)
C41 0.039(5) 0.035(4) 0.049(5) -0.006(3) 0.005(4) -0.002(3)
C42 0.035(4) 0.028(4) 0.034(4) -0.006(3) 0.000(3) -0.005(3)
C43 0.032(4) 0.034(4) 0.017(3) 0.002(3) 0.003(3) 0.001(3)
C44 0.037(4) 0.042(4) 0.031(4) 0.001(3) -0.002(3) -0.006(3)
C45 0.037(4) 0.055(5) 0.034(4) -0.008(4) -0.004(3) 0.011(4)
C46 0.050(5) 0.055(5) 0.030(4) 0.011(4) -0.002(4) 0.011(4)
C47 0.048(5) 0.046(5) 0.040(4) 0.015(4) 0.008(4) 0.011(4)
C48 0.029(4) 0.035(4) 0.032(4) 0.008(3) 0.005(3) 0.006(3)
C49 0.030(4) 0.021(3) 0.025(3) 0.001(3) 0.002(3) -0.001(3)
C50 0.034(4) 0.030(4) 0.033(4) -0.005(3) 0.013(3) -0.004(3)
C51 0.028(4) 0.031(4) 0.049(4) 0.001(3) 0.010(3) -0.007(3)
C52 0.045(4) 0.028(3) 0.039(4) -0.010(3) -0.003(4) -0.002(3)
C53 0.047(5) 0.033(4) 0.039(4) -0.016(3) 0.008(3) -0.008(3)
C54 0.026(4) 0.037(4) 0.025(4) -0.001(3) 0.017(3) 0.001(3)
C55 0.034(4) 0.017(3) 0.027(3) -0.003(2) -0.001(3) -0.005(3)
C56 0.040(5) 0.031(4) 0.034(4) -0.002(3) 0.006(3) -0.005(3)
C57 0.063(6) 0.043(4) 0.022(4) 0.002(3) -0.004(3) -0.003(4)
C58 0.052(5) 0.040(4) 0.043(4) 0.010(4) -0.020(4) 0.002(4)
C59 0.034(4) 0.042(4) 0.052(5) -0.001(4) -0.003(4) 0.004(3)
C60 0.035(4) 0.026(3) 0.025(3) -0.002(3) -0.004(3) 0.001(3)
C61 0.027(4) 0.023(3) 0.030(4) -0.006(3) -0.002(3) 0.005(3)
C62 0.072(6) 0.027(4) 0.046(5) 0.003(3) -0.026(4) 0.000(4)
C63 0.088(8) 0.050(5) 0.071(7) -0.013(5) -0.051(6) 0.015(5)
C64 0.048(5) 0.045(5) 0.065(6) -0.018(4) -0.028(4) 0.008(4)
C65 0.034(4) 0.039(4) 0.061(5) -0.023(4) 0.000(4) -0.007(3)
C66 0.031(4) 0.025(3) 0.038(4) -0.006(3) 0.006(3) -0.001(3)
C67 0.032(4) 0.025(3) 0.033(4) 0.002(3) 0.002(3) 0.004(3)
C68 0.051(5) 0.033(4) 0.037(4) -0.006(3) 0.010(4) -0.005(3)
C69 0.058(6) 0.057(5) 0.058(6) 0.010(4) 0.025(4) -0.003(5)
C70 0.040(5) 0.042(4) 0.070(6) 0.012(4) 0.019(5) -0.007(3)
C71 0.035(5) 0.027(4) 0.086(7) 0.011(4) 0.008(4) -0.005(3)
C72 0.028(4) 0.024(3) 0.051(5) 0.001(3) 0.003(3) 0.004(3)
C73 0.037(4) 0.024(3) 0.030(4) 0.003(3) 0.004(3) -0.003(3)
C74 0.048(5) 0.036(4) 0.054(5) -0.003(4) 0.010(4) 0.012(4)
C75 0.029(4) 0.037(4) 0.052(5) 0.010(3) -0.019(3) -0.007(3)
C76 0.031(5) 0.047(5) 0.124(9) 0.017(5) -0.023(5) -0.007(4)
C77 0.025(4) 0.024(3) 0.026(3) 0.004(3) 0.007(3) -0.004(3)
C78 0.038(4) 0.027(3) 0.031(4) 0.007(3) 0.005(3) 0.000(3)
C79 0.031(4) 0.028(4) 0.052(5) 0.010(3) 0.010(3) 0.012(3)
C80 0.046(5) 0.029(4) 0.047(5) -0.002(3) 0.027(4) -0.006(3)
C81 0.057(6) 0.034(4) 0.026(4) -0.004(3) 0.015(4) -0.008(4)
C82 0.039(4) 0.023(3) 0.029(4) 0.001(3) 0.000(3) -0.001(3)
C83 0.025(4) 0.030(4) 0.025(4) 0.009(3) -0.001(3) 0.000(3)
C84 0.040(5) 0.059(5) 0.037(4) -0.004(4) 0.011(4) -0.003(4)
C85 0.046(5) 0.086(7) 0.033(5) 0.002(4) 0.017(4) -0.016(5)
C86 0.038(5) 0.083(7) 0.052(6) 0.035(5) 0.000(4) -0.010(5)
C87 0.031(4) 0.036(4) 0.081(7) 0.019(4) 0.000(4) -0.003(3)
C88 0.030(4) 0.033(4) 0.049(5) 0.012(3) 0.007(3) 0.003(3)
C89 0.021(3) 0.032(4) 0.032(4) -0.005(3) 0.004(3) 0.005(3)
C90 0.039(4) 0.050(5) 0.033(4) -0.007(3) 0.000(3) 0.001(4)
C91 0.043(5) 0.072(6) 0.040(5) -0.018(4) -0.009(4) 0.006(4)
C92 0.039(5) 0.049(6) 0.075(7) -0.020(5) 0.002(5) 0.001(4)
C93 0.038(5) 0.035(4) 0.083(7) -0.008(4) -0.001(5) -0.003(4)
C94 0.031(4) 0.034(4) 0.051(5) -0.002(3) -0.001(4) -0.001(3)
C95 0.027(4) 0.030(3) 0.020(3) -0.009(3) -0.001(3) -0.001(3)
C96 0.031(4) 0.054(5) 0.030(4) -0.006(3) -0.001(3) -0.001(3)
C97 0.023(4) 0.061(5) 0.031(4) 0.000(4) 0.002(3) -0.007(3)
C98 0.044(4) 0.044(4) 0.035(4) -0.007(4) 0.007(4) -0.006(3)
C99 0.043(4) 0.041(4) 0.035(4) 0.006(4) 0.001(4) 0.003(3)
C100 0.032(4) 0.038(4) 0.033(4) -0.002(3) -0.001(3) 0.000(3)
C101 0.025(4) 0.032(3) 0.021(3) -0.004(3) -0.002(3) 0.000(3)
C102 0.040(4) 0.033(4) 0.031(4) -0.011(3) 0.004(3) -0.001(3)
C103 0.055(5) 0.033(4) 0.044(5) -0.015(4) 0.011(4) 0.011(3)
C104 0.048(5) 0.050(5) 0.042(5) -0.007(4) 0.014(4) 0.020(4)
C105 0.035(5) 0.067(6) 0.051(5) -0.004(4) 0.017(4) -0.005(4)
C106 0.034(4) 0.041(4) 0.041(4) -0.005(4) 0.001(4) -0.002(3)
C107 0.027(3) 0.038(3) 0.023(3) 0.001(3) 0.003(3) 0.004(3)
C108 0.031(4) 0.043(4) 0.030(4) -0.002(3) 0.001(3) -0.004(3)
C109 0.033(4) 0.073(6) 0.036(4) -0.002(4) -0.007(3) -0.004(4)
C110 0.036(5) 0.069(6) 0.035(4) 0.006(4) -0.006(3) 0.013(4)
C111 0.054(6) 0.051(5) 0.045(5) 0.006(4) 0.000(4) 0.018(4)
C112 0.040(4) 0.032(3) 0.033(4) -0.003(3) 0.000(4) 0.006(3)
C113 0.024(3) 0.030(3) 0.030(4) -0.002(3) -0.002(3) 0.004(3)
C114 0.047(5) 0.041(4) 0.029(4) 0.002(3) 0.007(3) 0.004(3)
C115 0.059(6) 0.064(6) 0.053(6) -0.019(4) 0.037(5) -0.013(5)
C116 0.053(6) 0.056(6) 0.110(9) -0.033(6) 0.036(7) -0.001(4)
C117 0.040(5) 0.034(4) 0.094(8) -0.010(5) 0.011(5) 0.011(4)
C118 0.029(4) 0.028(3) 0.047(5) 0.001(3) 0.004(3) 0.000(3)
C119 0.023(3) 0.030(3) 0.030(4) 0.002(3) 0.003(3) -0.003(3)
C120 0.028(4) 0.032(4) 0.041(4) 0.006(3) -0.002(3) -0.001(3)
C121 0.033(4) 0.035(4) 0.061(5) 0.001(4) 0.002(4) 0.008(3)
C122 0.035(4) 0.051(5) 0.049(5) 0.020(4) -0.010(3) 0.005(4)
C123 0.061(6) 0.053(5) 0.037(5) -0.001(4) -0.017(4) 0.008(4)
C124 0.037(4) 0.036(4) 0.037(4) 0.000(3) -0.011(4) 0.005(3)
C125 0.022(4) 0.028(3) 0.031(4) 0.003(3) 0.000(3) 0.001(3)
C126 0.036(4) 0.028(4) 0.035(4) 0.003(3) 0.001(3) -0.003(3)
C127 0.035(4) 0.029(4) 0.053(5) 0.002(4) -0.001(4) -0.004(3)
C128 0.046(5) 0.035(4) 0.045(5) -0.004(3) -0.018(4) -0.001(4)
C129 0.057(5) 0.055(5) 0.031(4) -0.014(4) -0.001(4) 0.000(4)
C130 0.036(4) 0.030(3) 0.029(4) 0.001(3) -0.002(3) -0.006(3)
C131 0.030(4) 0.029(3) 0.025(3) 0.000(3) 0.008(3) -0.004(3)
C132 0.035(4) 0.037(4) 0.042(4) 0.003(3) 0.011(3) 0.005(3)
C133 0.034(4) 0.036(4) 0.064(5) -0.001(4) 0.011(4) 0.007(3)
C134 0.040(5) 0.039(4) 0.057(5) 0.015(4) 0.001(4) 0.015(4)
C135 0.053(5) 0.038(4) 0.039(4) 0.010(3) 0.007(4) 0.001(3)
C136 0.037(4) 0.024(3) 0.039(4) 0.002(3) 0.001(3) 0.004(3)
C137 0.030(4) 0.029(4) 0.024(4) -0.005(3) 0.012(3) -0.006(3)
C138 0.031(4) 0.046(4) 0.038(4) -0.009(3) 0.001(3) 0.005(3)
C139 0.039(5) 0.069(6) 0.036(4) -0.011(4) -0.005(3) -0.005(4)
C140 0.042(5) 0.060(5) 0.039(5) -0.010(4) 0.003(4) -0.017(4)
C141 0.069(7) 0.048(5) 0.036(5) -0.022(4) 0.015(4) -0.003(5)
C142 0.037(4) 0.036(4) 0.035(4) -0.008(3) 0.005(3) 0.011(3)
C143 0.027(4) 0.024(3) 0.027(3) -0.010(3) 0.005(3) 0.002(3)
C144 0.028(4) 0.035(4) 0.049(5) 0.004(3) -0.002(3) 0.000(3)
C145 0.028(4) 0.039(4) 0.048(5) -0.006(3) 0.006(3) -0.001(3)
C146 0.042(5) 0.041(4) 0.054(5) 0.005(4) 0.014(4) -0.008(4)
C147 0.076(7) 0.071(6) 0.035(5) 0.021(4) -0.005(4) -0.022(5)
C148 0.044(5) 0.057(5) 0.030(4) 0.012(4) -0.006(3) -0.016(4)
C149 0.027(4) 0.031(4) 0.035(4) -0.005(3) 0.005(3) -0.002(3)
C150 0.054(5) 0.039(4) 0.045(4) 0.004(3) 0.019(4) -0.009(4)
C151 0.038(5) 0.038(4) 0.049(5) -0.005(3) -0.008(4) 0.001(4)
C152 0.034(5) 0.068(6) 0.092(8) -0.003(5) -0.019(5) 0.012(4)
N5 0.163(14) 0.160(13) 0.135(12) 0.070(10) -0.093(11) -0.073(11)
C153 0.094(9) 0.089(8) 0.079(8) 0.043(7) -0.011(7) -0.033(7)
C154 0.079(8) 0.116(10) 0.069(7) -0.036(7) 0.037(6) -0.033(7)

loop_
_atom_type_symbol
_atom_type_description
_atom_type_scat_dispersion_real
_atom_type_scat_dispersion_imag
_atom_type_scat_source
C C 0.0033 0.0016 'International Tables Vol C Tables 4.2.6.8 and 6.1.1.4'
H H 0.0000 0.0000 'International Tables Vol C Tables 4.2.6.8 and 6.1.1.4'
N N 0.0061 0.0033 'International Tables Vol C Tables 4.2.6.8 and 6.1.1.4'
O O 0.0106 0.0060 'International Tables Vol C Tables 4.2.6.8 and 6.1.1.4'
Pr Pr -0.2180 2.8214 'International Tables Vol C Tables 4.2.6.8 and 6.1.1.4'
Si Si 0.0817 0.0704 'International Tables Vol C Tables 4.2.6.8 and 6.1.1.4'

loop_
_exptl_crystal_face_index_h
_exptl_crystal_face_index_k
_exptl_crystal_face_index_l
_exptl_crystal_face_perp_dist
0 -1 0 0.0791
0 1 0 0.1024
-2 1 2 0.0997
2 -1 -2 0.0829
-2 0 1 0.0737
-1 0 0 0.0747
1 0 0 0.0561
1 -2 2 0.0987
-1 2 -2 0.1115
1 2 -2 0.0958
0 1 2 0.1094
0 -1 -2 0.0990
-1 -1 5 0.0990
-1 1 0 0.0851
1 -2 0 0.0740
1 1 0 0.0804

loop_
_geom_angle_atom_site_label_1
_geom_angle_atom_site_label_2
_geom_angle_atom_site_label_3
_geom_angle
_geom_angle_site_symmetry_1
_geom_angle_site_symmetry_3
_geom_angle_publ_flag
O1 Pr1 N1 89.23(18) . . ?
O1 Pr1 N2 82.25(18) . . ?
O2 Pr1 O1 96.59(18) . . ?
O2 Pr1 O3 99.07(18) . . ?
O2 Pr1 N1 84.71(19) . . ?
O2 Pr1 N2 158.7(2) . . ?
O3 Pr1 O1 161.41(17) . . ?
O3 Pr1 N1 82.31(19) . . ?
O3 Pr1 N2 79.51(18) . . ?
O4 Pr1 O1 94.11(19) . . ?
O4 Pr1 O2 100.56(19) . . ?
O4 Pr1 O3 92.83(18) . . ?
O4 Pr1 N1 173.37(19) . . ?
O4 Pr1 N2 100.7(2) . . ?
N2 Pr1 N1 74.0(2) . . ?
O5 Pr2 O6 96.97(19) . . ?
O5 Pr2 O8 99.06(19) . . ?
O5 Pr2 N3 82.8(2) . . ?
O5 Pr2 N4 158.4(2) . . ?
O6 Pr2 O8 160.77(18) . . ?
O6 Pr2 N3 88.25(19) . . ?
O6 Pr2 N4 82.46(19) . . ?
O7 Pr2 O5 99.44(19) . . ?
O7 Pr2 O6 95.62(19) . . ?
O7 Pr2 O8 92.17(18) . . ?
O7 Pr2 N3 175.23(19) . . ?
O7 Pr2 N4 102.1(2) . . ?
O8 Pr2 N3 83.30(18) . . ?
O8 Pr2 N4 78.73(18) . . ?
N3 Pr2 N4 75.6(2) . . ?
O1 Si1 C1 110.0(3) . . ?
O1 Si1 C7 110.3(3) . . ?
O1 Si1 C13 109.1(3) . . ?
C1 Si1 C7 108.1(3) . . ?
C1 Si1 C13 110.6(3) . . ?
C13 Si1 C7 108.6(3) . . ?
O2 Si2 C19 107.8(3) . . ?
O2 Si2 C25 111.2(3) . . ?
O2 Si2 C31 108.6(3) . . ?
C25 Si2 C19 109.9(3) . . ?
C25 Si2 C31 108.2(3) . . ?
C31 Si2 C19 111.1(3) . . ?
O3 Si3 C37 109.6(3) . . ?
O3 Si3 C43 108.7(3) . . ?
O3 Si3 C49 110.7(3) . . ?
C37 Si3 C43 110.0(3) . . ?
C37 Si3 C49 109.6(3) . . ?
C43 Si3 C49 108.1(3) . . ?
O4 Si4 C55 108.5(3) . . ?
O4 Si4 C61 109.8(3) . . ?
O4 Si4 C67 109.8(3) . . ?
C61 Si4 C55 110.0(3) . . ?
C61 Si4 C67 109.8(3) . . ?
C67 Si4 C55 109.0(3) . . ?
O5 Si5 C77 108.3(3) . . ?
O5 Si5 C83 111.2(3) . . ?
O5 Si5 C89 109.0(3) . . ?
C83 Si5 C77 109.8(3) . . ?
C89 Si5 C77 110.2(3) . . ?
C89 Si5 C83 108.3(3) . . ?
O6 Si6 C95 109.9(3) . . ?
O6 Si6 C101 110.3(3) . . ?
O6 Si6 C107 109.1(3) . . ?
C95 Si6 C101 109.1(3) . . ?
C95 Si6 C107 111.5(3) . . ?
C101 Si6 C107 107.0(3) . . ?
O7 Si7 C113 109.1(3) . . ?
O7 Si7 C119 108.9(3) . . ?
O7 Si7 C125 109.0(3) . . ?
C119 Si7 C113 111.3(3) . . ?
C119 Si7 C125 108.8(3) . . ?
C125 Si7 C113 109.7(3) . . ?
O8 Si8 C131 110.8(3) . . ?
O8 Si8 C137 109.2(3) . . ?
O8 Si8 C143 108.0(3) . . ?
C131 Si8 C137 111.1(3) . . ?
C131 Si8 C143 108.5(3) . . ?
C137 Si8 C143 109.2(3) . . ?
Si1 O1 Pr1 153.9(3) . . ?
Si2 O2 Pr1 166.0(3) . . ?
Si3 O3 Pr1 162.4(3) . . ?
Si4 O4 Pr1 172.5(3) . . ?
Si5 O5 Pr2 169.2(3) . . ?
Si6 O6 Pr2 156.0(3) . . ?
Si7 O7 Pr2 174.1(3) . . ?
Si8 O8 Pr2 165.0(3) . . ?
C73 N1 Pr1 172.1(6) . . ?
C75 N2 Pr1 167.7(6) . . ?
C149 N3 Pr2 172.6(6) . . ?
C151 N4 Pr2 164.9(6) . . ?
C2 C1 Si1 120.0(5) . . ?
C2 C1 C6 116.3(6) . . ?
C6 C1 Si1 123.4(5) . . ?
C1 C2 H2 118.7 . . ?
C1 C2 C3 122.6(7) . . ?
C3 C2 H2 118.7 . . ?
C2 C3 H3 120.2 . . ?
C4 C3 C2 119.6(7) . . ?
C4 C3 H3 120.2 . . ?
C3 C4 H4 120.0 . . ?
C3 C4 C5 120.0(7) . . ?
C5 C4 H4 120.0 . . ?
C4 C5 H5 120.3 . . ?
C6 C5 C4 119.4(8) . . ?
C6 C5 H5 120.3 . . ?
C1 C6 H6 119.0 . . ?
C5 C6 C1 122.0(7) . . ?
C5 C6 H6 119.0 . . ?
C8 C7 Si1 121.1(5) . . ?
C12 C7 Si1 120.7(5) . . ?
C12 C7 C8 118.0(7) . . ?
C7 C8 H8 119.7 . . ?
C9 C8 C7 120.7(7) . . ?
C9 C8 H8 119.7 . . ?
C8 C9 H9 119.4 . . ?
C10 C9 C8 121.1(8) . . ?
C10 C9 H9 119.4 . . ?
C9 C10 H10 120.6 . . ?
C9 C10 C11 118.9(8) . . ?
C11 C10 H10 120.6 . . ?
C10 C11 H11 119.7 . . ?
C12 C11 C10 120.6(8) . . ?
C12 C11 H11 119.7 . . ?
C7 C12 H12 119.7 . . ?
C11 C12 C7 120.7(7) . . ?
C11 C12 H12 119.7 . . ?
C14 C13 Si1 121.3(5) . . ?
C18 C13 Si1 121.2(5) . . ?
C18 C13 C14 117.3(7) . . ?
C13 C14 H14 119.1 . . ?
C15 C14 C13 121.9(7) . . ?
C15 C14 H14 119.1 . . ?
C14 C15 H15 120.1 . . ?
C16 C15 C14 119.9(8) . . ?
C16 C15 H15 120.1 . . ?
C15 C16 H16 119.7 . . ?
C15 C16 C17 120.5(8) . . ?
C17 C16 H16 119.7 . . ?
C16 C17 H17 120.5 . . ?
C16 C17 C18 119.1(8) . . ?
C18 C17 H17 120.5 . . ?
C13 C18 C17 121.3(8) . . ?
C13 C18 H18 119.3 . . ?
C17 C18 H18 119.3 . . ?
C20 C19 Si2 119.7(5) . . ?
C20 C19 C24 117.7(6) . . ?
C24 C19 Si2 122.5(5) . . ?
C19 C20 H20 119.3 . . ?
C21 C20 C19 121.4(6) . . ?
C21 C20 H20 119.3 . . ?
C20 C21 H21 119.9 . . ?
C20 C21 C22 120.2(6) . . ?
C22 C21 H21 119.9 . . ?
C21 C22 H22 120.6 . . ?
C23 C22 C21 118.8(7) . . ?
C23 C22 H22 120.6 . . ?
C22 C23 H23 119.8 . . ?
C22 C23 C24 120.5(7) . . ?
C24 C23 H23 119.8 . . ?
C19 C24 H24 119.3 . . ?
C23 C24 C19 121.4(6) . . ?
C23 C24 H24 119.3 . . ?
C26 C25 Si2 120.2(5) . . ?
C26 C25 C30 115.8(7) . . ?
C30 C25 Si2 124.0(6) . . ?
C25 C26 H26 118.5 . . ?
C27 C26 C25 123.0(7) . . ?
C27 C26 H26 118.5 . . ?
C26 C27 H27 120.4 . . ?
C26 C27 C28 119.1(8) . . ?
C28 C27 H27 120.4 . . ?
C27 C28 H28 120.4 . . ?
C29 C28 C27 119.1(8) . . ?
C29 C28 H28 120.4 . . ?
C28 C29 H29 119.5 . . ?
C28 C29 C30 121.1(9) . . ?
C30 C29 H29 119.5 . . ?
C25 C30 H30 119.1 . . ?
C29 C30 C25 121.8(8) . . ?
C29 C30 H30 119.1 . . ?
C32 C31 Si2 120.5(5) . . ?
C32 C31 C36 117.1(6) . . ?
C36 C31 Si2 122.4(5) . . ?
C31 C32 H32 119.4 . . ?
C33 C32 C31 121.1(7) . . ?
C33 C32 H32 119.4 . . ?
C32 C33 H33 119.4 . . ?
C32 C33 C34 121.2(7) . . ?
C34 C33 H33 119.4 . . ?
C33 C34 H34 120.3 . . ?
C35 C34 C33 119.3(7) . . ?
C35 C34 H34 120.3 . . ?
C34 C35 H35 119.8 . . ?
C34 C35 C36 120.3(8) . . ?
C36 C35 H35 119.8 . . ?
C31 C36 H36 119.6 . . ?
C35 C36 C31 120.9(7) . . ?
C35 C36 H36 119.6 . . ?
C38 C37 Si3 121.4(6) . . ?
C42 C37 Si3 121.9(5) . . ?
C42 C37 C38 116.6(7) . . ?
C37 C38 H38 119.4 . . ?
C39 C38 C37 121.3(8) . . ?
C39 C38 H38 119.4 . . ?
C38 C39 H39 119.5 . . ?
C40 C39 C38 121.0(9) . . ?
C40 C39 H39 119.5 . . ?
C39 C40 H40 120.4 . . ?
C39 C40 C41 119.2(8) . . ?
C41 C40 H40 120.4 . . ?
C40 C41 H41 120.3 . . ?
C40 C41 C42 119.5(8) . . ?
C42 C41 H41 120.3 . . ?
C37 C42 H42 118.8 . . ?
C41 C42 C37 122.4(7) . . ?
C41 C42 H42 118.8 . . ?
C44 C43 Si3 121.0(6) . . ?
C44 C43 C48 118.1(7) . . ?
C48 C43 Si3 121.0(5) . . ?
C43 C44 H44 119.6 . . ?
C45 C44 C43 120.8(7) . . ?
C45 C44 H44 119.6 . . ?
C44 C45 H45 119.9 . . ?
C44 C45 C46 120.1(8) . . ?
C46 C45 H45 119.9 . . ?
C45 C46 H46 119.6 . . ?
C47 C46 C45 120.7(8) . . ?
C47 C46 H46 119.6 . . ?
C46 C47 H47 120.3 . . ?
C46 C47 C48 119.4(8) . . ?
C48 C47 H47 120.3 . . ?
C43 C48 H48 119.6 . . ?
C47 C48 C43 120.8(7) . . ?
C47 C48 H48 119.6 . . ?
C50 C49 Si3 122.8(5) . . ?
C54 C49 Si3 121.3(5) . . ?
C54 C49 C50 115.9(6) . . ?
C49 C50 H50 118.7 . . ?
C51 C50 C49 122.7(7) . . ?
C51 C50 H50 118.7 . . ?
C50 C51 H51 120.2 . . ?
C50 C51 C52 119.5(7) . . ?
C52 C51 H51 120.2 . . ?
C51 C52 H52 120.3 . . ?
C53 C52 C51 119.5(7) . . ?
C53 C52 H52 120.3 . . ?
C52 C53 H53 120.4 . . ?
C52 C53 C54 119.1(7) . . ?
C54 C53 H53 120.4 . . ?
C49 C54 C53 123.2(7) . . ?
C49 C54 H54 118.4 . . ?
C53 C54 H54 118.4 . . ?
C56 C55 Si4 121.7(6) . . ?
C56 C55 C60 116.8(7) . . ?
C60 C55 Si4 121.5(5) . . ?
C55 C56 H56 119.1 . . ?
C57 C56 C55 121.7(7) . . ?
C57 C56 H56 119.1 . . ?
C56 C57 H57 120.0 . . ?
C58 C57 C56 119.9(7) . . ?
C58 C57 H57 120.0 . . ?
C57 C58 H58 120.0 . . ?
C57 C58 C59 120.1(7) . . ?
C59 C58 H58 120.0 . . ?
C58 C59 H59 120.0 . . ?
C60 C59 C58 119.9(7) . . ?
C60 C59 H59 120.0 . . ?
C55 C60 H60 119.2 . . ?
C59 C60 C55 121.5(7) . . ?
C59 C60 H60 119.2 . . ?
C62 C61 Si4 122.0(6) . . ?
C66 C61 Si4 120.1(5) . . ?
C66 C61 C62 117.7(7) . . ?
C61 C62 H62 119.8 . . ?
C63 C62 C61 120.5(8) . . ?
C63 C62 H62 119.8 . . ?
C62 C63 H63 119.6 . . ?
C64 C63 C62 120.8(9) . . ?
C64 C63 H63 119.6 . . ?
C63 C64 H64 120.1 . . ?
C63 C64 C65 119.8(8) . . ?
C65 C64 H64 120.1 . . ?
C64 C65 H65 119.9 . . ?
C64 C65 C66 120.2(8) . . ?
C66 C65 H65 119.9 . . ?
C61 C66 C65 120.9(7) . . ?
C61 C66 H66 119.6 . . ?
C65 C66 H66 119.6 . . ?
C68 C67 Si4 123.4(5) . . ?
C68 C67 C72 116.4(7) . . ?
C72 C67 Si4 120.0(5) . . ?
C67 C68 H68 118.7 . . ?
C69 C68 C67 122.6(7) . . ?
C69 C68 H68 118.7 . . ?
C68 C69 H69 120.3 . . ?
C68 C69 C70 119.4(8) . . ?
C70 C69 H69 120.3 . . ?
C69 C70 H70 120.0 . . ?
C69 C70 C71 119.9(8) . . ?
C71 C70 H70 120.0 . . ?
C70 C71 H71 120.3 . . ?
C72 C71 C70 119.4(8) . . ?
C72 C71 H71 120.3 . . ?
C67 C72 H72 118.9 . . ?
C71 C72 C67 122.2(8) . . ?
C71 C72 H72 118.9 . . ?
N1 C73 C74 179.4(8) . . ?
C73 C74 H74A 109.5 . . ?
C73 C74 H74B 109.5 . . ?
C73 C74 H74C 109.5 . . ?
H74A C74 H74B 109.5 . . ?
H74A C74 H74C 109.5 . . ?
H74B C74 H74C 109.5 . . ?
N2 C75 C76 177.8(8) . . ?
C75 C76 H76A 109.5 . . ?
C75 C76 H76B 109.5 . . ?
C75 C76 H76C 109.5 . . ?
H76A C76 H76B 109.5 . . ?
H76A C76 H76C 109.5 . . ?
H76B C76 H76C 109.5 . . ?
C78 C77 Si5 122.3(5) . . ?
C78 C77 C82 116.3(6) . . ?
C82 C77 Si5 121.4(6) . . ?
C77 C78 H78 119.3 . . ?
C79 C78 C77 121.3(7) . . ?
C79 C78 H78 119.3 . . ?
C78 C79 H79 120.0 . . ?
C80 C79 C78 119.9(7) . . ?
C80 C79 H79 120.0 . . ?
C79 C80 H80 119.8 . . ?
C81 C80 C79 120.3(7) . . ?
C81 C80 H80 119.8 . . ?
C80 C81 H81 119.9 . . ?
C80 C81 C82 120.1(7) . . ?
C82 C81 H81 119.9 . . ?
C77 C82 H82 119.0 . . ?
C81 C82 C77 122.0(7) . . ?
C81 C82 H82 119.0 . . ?
C84 C83 Si5 119.9(6) . . ?
C88 C83 Si5 122.1(6) . . ?
C88 C83 C84 117.9(7) . . ?
C83 C84 H84 120.1 . . ?
C83 C84 C85 119.8(8) . . ?
C85 C84 H84 120.1 . . ?
C84 C85 H85 119.7 . . ?
C86 C85 C84 120.7(9) . . ?
C86 C85 H85 119.7 . . ?
C85 C86 H86 120.0 . . ?
C85 C86 C87 120.0(8) . . ?
C87 C86 H86 120.0 . . ?
C86 C87 H87 120.2 . . ?
C86 C87 C88 119.5(9) . . ?
C88 C87 H87 120.2 . . ?
C83 C88 C87 122.0(8) . . ?
C83 C88 H88 119.0 . . ?
C87 C88 H88 119.0 . . ?
C90 C89 Si5 124.1(6) . . ?
C90 C89 C94 117.5(7) . . ?
C94 C89 Si5 118.4(6) . . ?
C89 C90 H90 119.3 . . ?
C89 C90 C91 121.3(8) . . ?
C91 C90 H90 119.3 . . ?
C90 C91 H91 120.1 . . ?
C92 C91 C90 119.8(9) . . ?
C92 C91 H91 120.1 . . ?
C91 C92 H92 120.0 . . ?
C93 C92 C91 120.1(9) . . ?
C93 C92 H92 120.0 . . ?
C92 C93 H93 120.0 . . ?
C92 C93 C94 120.0(9) . . ?
C94 C93 H93 120.0 . . ?
C89 C94 C93 121.3(8) . . ?
C89 C94 H94 119.4 . . ?
C93 C94 H94 119.4 . . ?
C96 C95 Si6 123.4(5) . . ?
C96 C95 C100 117.7(7) . . ?
C100 C95 Si6 118.7(5) . . ?
C95 C96 H96 119.2 . . ?
C97 C96 C95 121.5(7) . . ?
C97 C96 H96 119.2 . . ?
C96 C97 H97 119.7 . . ?
C98 C97 C96 120.6(7) . . ?
C98 C97 H97 119.7 . . ?
C97 C98 H98 120.4 . . ?
C97 C98 C99 119.2(7) . . ?
C99 C98 H98 120.4 . . ?
C98 C99 H99 120.0 . . ?
C100 C99 C98 120.0(7) . . ?
C100 C99 H99 120.0 . . ?
C95 C100 H100 119.6 . . ?
C99 C100 C95 120.8(7) . . ?
C99 C100 H100 119.6 . . ?
C102 C101 Si6 120.8(6) . . ?
C106 C101 Si6 120.3(5) . . ?
C106 C101 C102 118.8(7) . . ?
C101 C102 H102 120.1 . . ?
C103 C102 C101 119.9(7) . . ?
C103 C102 H102 120.1 . . ?
C102 C103 H103 119.8 . . ?
C104 C103 C102 120.4(7) . . ?
C104 C103 H103 119.8 . . ?
C103 C104 H104 119.9 . . ?
C105 C104 C103 120.2(7) . . ?
C105 C104 H104 119.9 . . ?
C104 C105 H105 120.0 . . ?
C104 C105 C106 119.9(8) . . ?
C106 C105 H105 120.0 . . ?
C101 C106 C105 120.8(7) . . ?
C101 C106 H106 119.6 . . ?
C105 C106 H106 119.6 . . ?
C108 C107 Si6 122.5(5) . . ?
C108 C107 C112 116.8(7) . . ?
C112 C107 Si6 120.5(5) . . ?
C107 C108 H108 119.3 . . ?
C107 C108 C109 121.5(7) . . ?
C109 C108 H108 119.3 . . ?
C108 C109 H109 120.0 . . ?
C110 C109 C108 120.0(8) . . ?
C110 C109 H109 120.0 . . ?
C109 C110 H110 120.3 . . ?
C111 C110 C109 119.5(8) . . ?
C111 C110 H110 120.3 . . ?
C110 C111 H111 119.7 . . ?
C110 C111 C112 120.6(9) . . ?
C112 C111 H111 119.7 . . ?
C107 C112 H112 119.2 . . ?
C111 C112 C107 121.6(8) . . ?
C111 C112 H112 119.2 . . ?
C114 C113 Si7 121.7(5) . . ?
C118 C113 Si7 119.2(5) . . ?
C118 C113 C114 119.0(7) . . ?
C113 C114 H114 120.3 . . ?
C115 C114 C113 119.3(7) . . ?
C115 C114 H114 120.3 . . ?
C114 C115 H115 119.5 . . ?
C116 C115 C114 121.1(9) . . ?
C116 C115 H115 119.5 . . ?
C115 C116 H116 120.3 . . ?
C117 C116 C115 119.4(8) . . ?
C117 C116 H116 120.3 . . ?
C116 C117 H117 119.8 . . ?
C116 C117 C118 120.3(8) . . ?
C118 C117 H117 119.8 . . ?
C113 C118 C117 120.8(8) . . ?
C113 C118 H118 119.6 . . ?
C117 C118 H118 119.6 . . ?
C120 C119 Si7 121.0(5) . . ?
C120 C119 C124 116.6(6) . . ?
C124 C119 Si7 121.9(5) . . ?
C119 C120 H120 118.7 . . ?
C121 C120 C119 122.7(7) . . ?
C121 C120 H120 118.7 . . ?
C120 C121 H121 120.2 . . ?
C122 C121 C120 119.6(7) . . ?
C122 C121 H121 120.2 . . ?
C121 C122 H122 119.7 . . ?
C121 C122 C123 120.5(7) . . ?
C123 C122 H122 119.7 . . ?
C122 C123 H123 120.5 . . ?
C124 C123 C122 119.0(8) . . ?
C124 C123 H123 120.5 . . ?
C119 C124 H124 119.2 . . ?
C123 C124 C119 121.6(7) . . ?
C123 C124 H124 119.2 . . ?
C126 C125 Si7 121.7(5) . . ?
C130 C125 Si7 121.0(6) . . ?
C130 C125 C126 117.2(7) . . ?
C125 C126 H126 119.0 . . ?
C127 C126 C125 122.1(7) . . ?
C127 C126 H126 119.0 . . ?
C126 C127 H127 120.0 . . ?
C126 C127 C128 120.1(7) . . ?
C128 C127 H127 120.0 . . ?
C127 C128 H128 120.1 . . ?
C127 C128 C129 119.9(7) . . ?
C129 C128 H128 120.1 . . ?
C128 C129 H129 120.4 . . ?
C130 C129 C128 119.2(7) . . ?
C130 C129 H129 120.4 . . ?
C125 C130 C129 121.5(7) . . ?
C125 C130 H130 119.2 . . ?
C129 C130 H130 119.2 . . ?
C132 C131 Si8 121.6(5) . . ?
C136 C131 Si8 121.2(5) . . ?
C136 C131 C132 117.2(7) . . ?
C131 C132 H132 119.4 . . ?
C133 C132 C131 121.1(7) . . ?
C133 C132 H132 119.4 . . ?
C132 C133 H133 119.6 . . ?
C134 C133 C132 120.7(7) . . ?
C134 C133 H133 119.6 . . ?
C133 C134 H134 120.1 . . ?
C133 C134 C135 119.7(7) . . ?
C135 C134 H134 120.1 . . ?
C134 C135 H135 119.9 . . ?
C136 C135 C134 120.1(8) . . ?
C136 C135 H135 119.9 . . ?
C131 C136 H136 119.5 . . ?
C135 C136 C131 121.0(7) . . ?
C135 C136 H136 119.5 . . ?
C138 C137 Si8 119.8(5) . . ?
C142 C137 Si8 122.2(6) . . ?
C142 C137 C138 117.9(7) . . ?
C137 C138 H138 119.0 . . ?
C139 C138 C137 122.0(8) . . ?
C139 C138 H138 119.0 . . ?
C138 C139 H139 120.2 . . ?
C140 C139 C138 119.6(8) . . ?
C140 C139 H139 120.2 . . ?
C139 C140 H140 120.4 . . ?
C139 C140 C141 119.2(8) . . ?
C141 C140 H140 120.4 . . ?
C140 C141 H141 119.5 . . ?
C142 C141 C140 121.0(8) . . ?
C142 C141 H141 119.5 . . ?
C137 C142 H142 119.9 . . ?
C141 C142 C137 120.2(8) . . ?
C141 C142 H142 119.9 . . ?
C144 C143 Si8 119.7(5) . . ?
C148 C143 Si8 123.5(6) . . ?
C148 C143 C144 116.5(7) . . ?
C143 C144 H144 119.3 . . ?
C145 C144 C143 121.4(7) . . ?
C145 C144 H144 119.3 . . ?
C144 C145 H145 119.7 . . ?
C146 C145 C144 120.5(8) . . ?
C146 C145 H145 119.7 . . ?
C145 C146 H146 120.2 . . ?
C145 C146 C147 119.6(8) . . ?
C147 C146 H146 120.2 . . ?
C146 C147 H147 120.2 . . ?
C146 C147 C148 119.6(8) . . ?
C148 C147 H147 120.2 . . ?
C143 C148 C147 122.4(8) . . ?
C143 C148 H148 118.8 . . ?
C147 C148 H148 118.8 . . ?
N3 C149 C150 179.6(9) . . ?
C149 C150 H15A 109.5 . . ?
C149 C150 H15B 109.5 . . ?
C149 C150 H15C 109.5 . . ?
H15A C150 H15B 109.5 . . ?
H15A C150 H15C 109.5 . . ?
H15B C150 H15C 109.5 . . ?
N4 C151 C152 178.0(9) . . ?
C151 C152 H15D 109.5 . . ?
C151 C152 H15E 109.5 . . ?
C151 C152 H15F 109.5 . . ?
H15D C152 H15E 109.5 . . ?
H15D C152 H15F 109.5 . . ?
H15E C152 H15F 109.5 . . ?
N5 C153 C154 175.7(17) . . ?
C153 C154 H15G 109.5 . . ?
C153 C154 H15H 109.5 . . ?
C153 C154 H15I 109.5 . . ?
H15G C154 H15H 109.5 . . ?
H15G C154 H15I 109.5 . . ?
H15H C154 H15I 109.5 . . ?

loop_
_geom_bond_atom_site_label_1
_geom_bond_atom_site_label_2
_geom_bond_distance
_geom_bond_site_symmetry_2
_geom_bond_publ_flag
Pr1 O1 2.115(4) . ?
Pr1 O2 2.095(4) . ?
Pr1 O3 2.111(4) . ?
Pr1 O4 2.094(5) . ?
Pr1 N1 2.603(6) . ?
Pr1 N2 2.599(6) . ?
Pr2 O5 2.098(5) . ?
Pr2 O6 2.116(5) . ?
Pr2 O7 2.088(4) . ?
Pr2 O8 2.121(4) . ?
Pr2 N3 2.600(6) . ?
Pr2 N4 2.610(6) . ?
Si1 O1 1.621(5) . ?
Si1 C1 1.864(7) . ?
Si1 C7 1.881(7) . ?
Si1 C13 1.872(7) . ?
Si2 O2 1.619(5) . ?
Si2 C19 1.877(6) . ?
Si2 C25 1.861(7) . ?
Si2 C31 1.871(7) . ?
Si3 O3 1.619(4) . ?
Si3 C37 1.876(7) . ?
Si3 C43 1.877(7) . ?
Si3 C49 1.878(7) . ?
Si4 O4 1.618(5) . ?
Si4 C55 1.880(7) . ?
Si4 C61 1.864(7) . ?
Si4 C67 1.865(7) . ?
Si5 O5 1.601(5) . ?
Si5 C77 1.874(7) . ?
Si5 C83 1.872(7) . ?
Si5 C89 1.868(7) . ?
Si6 O6 1.614(5) . ?
Si6 C95 1.873(7) . ?
Si6 C101 1.878(7) . ?
Si6 C107 1.883(7) . ?
Si7 O7 1.609(5) . ?
Si7 C113 1.886(7) . ?
Si7 C119 1.861(7) . ?
Si7 C125 1.877(7) . ?
Si8 O8 1.607(4) . ?
Si8 C131 1.867(7) . ?
Si8 C137 1.873(7) . ?
Si8 C143 1.879(7) . ?
N1 C73 1.141(9) . ?
N2 C75 1.137(9) . ?
N3 C149 1.115(9) . ?
N4 C151 1.127(10) . ?
C1 C2 1.380(10) . ?
C1 C6 1.407(10) . ?
C2 H2 0.9500 . ?
C2 C3 1.386(10) . ?
C3 H3 0.9500 . ?
C3 C4 1.368(11) . ?
C4 H4 0.9500 . ?
C4 C5 1.394(12) . ?
C5 H5 0.9500 . ?
C5 C6 1.376(11) . ?
C6 H6 0.9500 . ?
C7 C8 1.403(10) . ?
C7 C12 1.395(10) . ?
C8 H8 0.9500 . ?
C8 C9 1.377(11) . ?
C9 H9 0.9500 . ?
C9 C10 1.373(13) . ?
C10 H10 0.9500 . ?
C10 C11 1.394(12) . ?
C11 H11 0.9500 . ?
C11 C12 1.384(11) . ?
C12 H12 0.9500 . ?
C13 C14 1.403(10) . ?
C13 C18 1.393(10) . ?
C14 H14 0.9500 . ?
C14 C15 1.379(10) . ?
C15 H15 0.9500 . ?
C15 C16 1.378(12) . ?
C16 H16 0.9500 . ?
C16 C17 1.384(13) . ?
C17 H17 0.9500 . ?
C17 C18 1.409(11) . ?
C18 H18 0.9500 . ?
C19 C20 1.396(9) . ?
C19 C24 1.399(9) . ?
C20 H20 0.9500 . ?
C20 C21 1.391(10) . ?
C21 H21 0.9500 . ?
C21 C22 1.406(10) . ?
C22 H22 0.9500 . ?
C22 C23 1.388(10) . ?
C23 H23 0.9500 . ?
C23 C24 1.392(10) . ?
C24 H24 0.9500 . ?
C25 C26 1.392(10) . ?
C25 C30 1.401(10) . ?
C26 H26 0.9500 . ?
C26 C27 1.368(11) . ?
C27 H27 0.9500 . ?
C27 C28 1.404(13) . ?
C28 H28 0.9500 . ?
C28 C29 1.359(14) . ?
C29 H29 0.9500 . ?
C29 C30 1.370(12) . ?
C30 H30 0.9500 . ?
C31 C32 1.402(9) . ?
C31 C36 1.406(9) . ?
C32 H32 0.9500 . ?
C32 C33 1.374(11) . ?
C33 H33 0.9500 . ?
C33 C34 1.386(12) . ?
C34 H34 0.9500 . ?
C34 C35 1.365(13) . ?
C35 H35 0.9500 . ?
C35 C36 1.405(10) . ?
C36 H36 0.9500 . ?
C37 C38 1.402(10) . ?
C37 C42 1.397(10) . ?
C38 H38 0.9500 . ?
C38 C39 1.383(12) . ?
C39 H39 0.9500 . ?
C39 C40 1.380(14) . ?
C40 H40 0.9500 . ?
C40 C41 1.388(13) . ?
C41 H41 0.9500 . ?
C41 C42 1.390(11) . ?
C42 H42 0.9500 . ?
C43 C44 1.393(10) . ?
C43 C48 1.404(10) . ?
C44 H44 0.9500 . ?
C44 C45 1.377(11) . ?
C45 H45 0.9500 . ?
C45 C46 1.381(13) . ?
C46 H46 0.9500 . ?
C46 C47 1.371(13) . ?
C47 H47 0.9500 . ?
C47 C48 1.393(11) . ?
C48 H48 0.9500 . ?
C49 C50 1.384(10) . ?
C49 C54 1.378(9) . ?
C50 H50 0.9500 . ?
C50 C51 1.380(10) . ?
C51 H51 0.9500 . ?
C51 C52 1.389(11) . ?
C52 H52 0.9500 . ?
C52 C53 1.373(11) . ?
C53 H53 0.9500 . ?
C53 C54 1.389(10) . ?
C54 H54 0.9500 . ?
C55 C56 1.394(9) . ?
C55 C60 1.403(10) . ?
C56 H56 0.9500 . ?
C56 C57 1.381(11) . ?
C57 H57 0.9500 . ?
C57 C58 1.372(12) . ?
C58 H58 0.9500 . ?
C58 C59 1.379(12) . ?
C59 H59 0.9500 . ?
C59 C60 1.376(10) . ?
C60 H60 0.9500 . ?
C61 C62 1.412(10) . ?
C61 C66 1.391(10) . ?
C62 H62 0.9500 . ?
C62 C63 1.394(12) . ?
C63 H63 0.9500 . ?
C63 C64 1.368(15) . ?
C64 H64 0.9500 . ?
C64 C65 1.379(12) . ?
C65 H65 0.9500 . ?
C65 C66 1.403(10) . ?
C66 H66 0.9500 . ?
C67 C68 1.399(10) . ?
C67 C72 1.407(10) . ?
C68 H68 0.9500 . ?
C68 C69 1.380(11) . ?
C69 H69 0.9500 . ?
C69 C70 1.392(13) . ?
C70 H70 0.9500 . ?
C70 C71 1.396(14) . ?
C71 H71 0.9500 . ?
C71 C72 1.381(11) . ?
C72 H72 0.9500 . ?
C73 C74 1.438(10) . ?
C74 H74A 0.9800 . ?
C74 H74B 0.9800 . ?
C74 H74C 0.9800 . ?
C75 C76 1.470(11) . ?
C76 H76A 0.9800 . ?
C76 H76B 0.9800 . ?
C76 H76C 0.9800 . ?
C77 C78 1.402(10) . ?
C77 C82 1.406(10) . ?
C78 H78 0.9500 . ?
C78 C79 1.389(10) . ?
C79 H79 0.9500 . ?
C79 C80 1.373(11) . ?
C80 H80 0.9500 . ?
C80 C81 1.366(12) . ?
C81 H81 0.9500 . ?
C81 C82 1.372(10) . ?
C82 H82 0.9500 . ?
C83 C84 1.388(11) . ?
C83 C88 1.387(11) . ?
C84 H84 0.9500 . ?
C84 C85 1.410(12) . ?
C85 H85 0.9500 . ?
C85 C86 1.368(14) . ?
C86 H86 0.9500 . ?
C86 C87 1.370(14) . ?
C87 H87 0.9500 . ?
C87 C88 1.388(11) . ?
C88 H88 0.9500 . ?
C89 C90 1.383(11) . ?
C89 C94 1.397(11) . ?
C90 H90 0.9500 . ?
C90 C91 1.408(12) . ?
C91 H91 0.9500 . ?
C91 C92 1.385(15) . ?
C92 H92 0.9500 . ?
C92 C93 1.363(14) . ?
C93 H93 0.9500 . ?
C93 C94 1.407(12) . ?
C94 H94 0.9500 . ?
C95 C96 1.385(10) . ?
C95 C100 1.406(10) . ?
C96 H96 0.9500 . ?
C96 C97 1.384(11) . ?
C97 H97 0.9500 . ?
C97 C98 1.376(11) . ?
C98 H98 0.9500 . ?
C98 C99 1.398(11) . ?
C99 H99 0.9500 . ?
C99 C100 1.389(10) . ?
C100 H100 0.9500 . ?
C101 C102 1.404(9) . ?
C101 C106 1.384(10) . ?
C102 H102 0.9500 . ?
C102 C103 1.396(10) . ?
C103 H103 0.9500 . ?
C103 C104 1.382(12) . ?
C104 H104 0.9500 . ?
C104 C105 1.370(12) . ?
C105 H105 0.9500 . ?
C105 C106 1.403(11) . ?
C106 H106 0.9500 . ?
C107 C108 1.382(10) . ?
C107 C112 1.405(9) . ?
C108 H108 0.9500 . ?
C108 C109 1.392(11) . ?
C109 H109 0.9500 . ?
C109 C110 1.384(12) . ?
C110 H110 0.9500 . ?
C110 C111 1.365(13) . ?
C111 H111 0.9500 . ?
C111 C112 1.375(12) . ?
C112 H112 0.9500 . ?
C113 C114 1.396(10) . ?
C113 C118 1.381(10) . ?
C114 H114 0.9500 . ?
C114 C115 1.388(11) . ?
C115 H115 0.9500 . ?
C115 C116 1.381(15) . ?
C116 H116 0.9500 . ?
C116 C117 1.366(16) . ?
C117 H117 0.9500 . ?
C117 C118 1.387(11) . ?
C118 H118 0.9500 . ?
C119 C120 1.387(10) . ?
C119 C124 1.396(11) . ?
C120 H120 0.9500 . ?
C120 C121 1.374(11) . ?
C121 H121 0.9500 . ?
C121 C122 1.361(12) . ?
C122 H122 0.9500 . ?
C122 C123 1.392(12) . ?
C123 H123 0.9500 . ?
C123 C124 1.387(11) . ?
C124 H124 0.9500 . ?
C125 C126 1.409(10) . ?
C125 C130 1.385(10) . ?
C126 H126 0.9500 . ?
C126 C127 1.364(11) . ?
C127 H127 0.9500 . ?
C127 C128 1.376(12) . ?
C128 H128 0.9500 . ?
C128 C129 1.403(12) . ?
C129 H129 0.9500 . ?
C129 C130 1.392(11) . ?
C130 H130 0.9500 . ?
C131 C132 1.413(10) . ?
C131 C136 1.398(10) . ?
C132 H132 0.9500 . ?
C132 C133 1.383(11) . ?
C133 H133 0.9500 . ?
C133 C134 1.354(11) . ?
C134 H134 0.9500 . ?
C134 C135 1.402(11) . ?
C135 H135 0.9500 . ?
C135 C136 1.381(11) . ?
C136 H136 0.9500 . ?
C137 C138 1.402(10) . ?
C137 C142 1.388(10) . ?
C138 H138 0.9500 . ?
C138 C139 1.380(11) . ?
C139 H139 0.9500 . ?
C139 C140 1.380(12) . ?
C140 H140 0.9500 . ?
C140 C141 1.394(14) . ?
C141 H141 0.9500 . ?
C141 C142 1.387(12) . ?
C142 H142 0.9500 . ?
C143 C144 1.403(10) . ?
C143 C148 1.378(10) . ?
C144 H144 0.9500 . ?
C144 C145 1.379(11) . ?
C145 H145 0.9500 . ?
C145 C146 1.371(12) . ?
C146 H146 0.9500 . ?
C146 C147 1.376(13) . ?
C147 H147 0.9500 . ?
C147 C148 1.390(12) . ?
C148 H148 0.9500 . ?
C149 C150 1.475(10) . ?
C150 H15A 0.9800 . ?
C150 H15B 0.9800 . ?
C150 H15C 0.9800 . ?
C151 C152 1.440(12) . ?
C152 H15D 0.9800 . ?
C152 H15E 0.9800 . ?
C152 H15F 0.9800 . ?
N5 C153 1.122(16) . ?
C153 C154 1.429(17) . ?
C154 H15G 0.9800 . ?
C154 H15H 0.9800 . ?
C154 H15I 0.9800 . ?

loop_
_geom_torsion_atom_site_label_1
_geom_torsion_atom_site_label_2
_geom_torsion_atom_site_label_3
_geom_torsion_atom_site_label_4
_geom_torsion
_geom_torsion_site_symmetry_1
_geom_torsion_site_symmetry_2
_geom_torsion_site_symmetry_3
_geom_torsion_site_symmetry_4
_geom_torsion_publ_flag
Si1 C1 C2 C3 -176.9(6) . . . . ?
Si1 C1 C6 C5 177.0(6) . . . . ?
Si1 C7 C8 C9 -176.1(6) . . . . ?
Si1 C7 C12 C11 174.6(6) . . . . ?
Si1 C13 C14 C15 176.6(6) . . . . ?
Si1 C13 C18 C17 -177.2(6) . . . . ?
Si2 C19 C20 C21 -179.5(5) . . . . ?
Si2 C19 C24 C23 179.4(5) . . . . ?
Si2 C25 C26 C27 -177.4(7) . . . . ?
Si2 C25 C30 C29 179.3(7) . . . . ?
Si2 C31 C32 C33 -179.9(6) . . . . ?
Si2 C31 C36 C35 -178.2(5) . . . . ?
Si3 C37 C38 C39 177.9(7) . . . . ?
Si3 C37 C42 C41 -177.7(6) . . . . ?
Si3 C43 C44 C45 179.3(6) . . . . ?
Si3 C43 C48 C47 179.3(6) . . . . ?
Si3 C49 C50 C51 -179.0(6) . . . . ?
Si3 C49 C54 C53 177.3(6) . . . . ?
Si4 C55 C56 C57 -177.1(6) . . . . ?
Si4 C55 C60 C59 177.3(6) . . . . ?
Si4 C61 C62 C63 -174.5(8) . . . . ?
Si4 C61 C66 C65 173.5(5) . . . . ?
Si4 C67 C68 C69 -176.4(7) . . . . ?
Si4 C67 C72 C71 177.4(6) . . . . ?
Si5 C77 C78 C79 -180.0(5) . . . . ?
Si5 C77 C82 C81 -179.6(5) . . . . ?
Si5 C83 C84 C85 -178.9(7) . . . . ?
Si5 C83 C88 C87 177.9(6) . . . . ?
Si5 C89 C90 C91 -177.1(6) . . . . ?
Si5 C89 C94 C93 177.2(6) . . . . ?
Si6 C95 C96 C97 176.6(6) . . . . ?
Si6 C95 C100 C99 -177.9(5) . . . . ?
Si6 C101 C102 C103 -174.4(6) . . . . ?
Si6 C101 C106 C105 175.0(7) . . . . ?
Si6 C107 C108 C109 175.2(6) . . . . ?
Si6 C107 C112 C111 -174.7(6) . . . . ?
Si7 C113 C114 C115 -176.9(6) . . . . ?
Si7 C113 C118 C117 176.9(7) . . . . ?
Si7 C119 C120 C121 172.0(6) . . . . ?
Si7 C119 C124 C123 -172.8(7) . . . . ?
Si7 C125 C126 C127 -179.0(6) . . . . ?
Si7 C125 C130 C129 179.9(6) . . . . ?
Si8 C131 C132 C133 177.5(6) . . . . ?
Si8 C131 C136 C135 -177.1(6) . . . . ?
Si8 C137 C138 C139 175.6(6) . . . . ?
Si8 C137 C142 C141 -177.4(6) . . . . ?
Si8 C143 C144 C145 -173.8(6) . . . . ?
Si8 C143 C148 C147 174.0(8) . . . . ?
O1 Si1 C1 C2 74.4(6) . . . . ?
O1 Si1 C1 C6 -99.6(6) . . . . ?
O1 Si1 C7 C8 -158.9(6) . . . . ?
O1 Si1 C7 C12 26.8(7) . . . . ?
O1 Si1 C13 C14 171.4(5) . . . . ?
O1 Si1 C13 C18 -14.2(6) . . . . ?
O2 Si2 C19 C20 9.0(6) . . . . ?
O2 Si2 C19 C24 -169.5(5) . . . . ?
O2 Si2 C25 C26 65.6(6) . . . . ?
O2 Si2 C25 C30 -112.6(6) . . . . ?
O2 Si2 C31 C32 16.0(6) . . . . ?
O2 Si2 C31 C36 -164.1(5) . . . . ?
O3 Si3 C37 C38 -91.6(6) . . . . ?
O3 Si3 C37 C42 84.0(6) . . . . ?
O3 Si3 C43 C44 37.3(7) . . . . ?
O3 Si3 C43 C48 -141.4(5) . . . . ?
O3 Si3 C49 C50 -151.0(6) . . . . ?
O3 Si3 C49 C54 29.9(6) . . . . ?
O4 Si4 C55 C56 6.4(7) . . . . ?
O4 Si4 C55 C60 -171.6(5) . . . . ?
O4 Si4 C61 C62 88.2(7) . . . . ?
O4 Si4 C61 C66 -86.3(6) . . . . ?
O4 Si4 C67 C68 -161.5(6) . . . . ?
O4 Si4 C67 C72 23.4(7) . . . . ?
O5 Si5 C77 C78 -168.4(5) . . . . ?
O5 Si5 C77 C82 11.2(6) . . . . ?
O5 Si5 C83 C84 73.9(7) . . . . ?
O5 Si5 C83 C88 -102.8(6) . . . . ?
O5 Si5 C89 C90 -151.8(6) . . . . ?
O5 Si5 C89 C94 30.4(6) . . . . ?
O6 Si6 C95 C96 -100.4(6) . . . . ?
O6 Si6 C95 C100 76.1(6) . . . . ?
O6 Si6 C101 C102 -150.8(6) . . . . ?
O6 Si6 C101 C106 32.6(7) . . . . ?
O6 Si6 C107 C108 171.2(5) . . . . ?
O6 Si6 C107 C112 -13.2(7) . . . . ?
O7 Si7 C113 C114 -162.9(6) . . . . ?
O7 Si7 C113 C118 19.5(7) . . . . ?
O7 Si7 C119 C120 -90.3(6) . . . . ?
O7 Si7 C119 C124 81.9(6) . . . . ?
O7 Si7 C125 C126 -174.1(6) . . . . ?
O7 Si7 C125 C130 7.4(7) . . . . ?
O8 Si8 C131 C132 -155.9(6) . . . . ?
O8 Si8 C131 C136 23.2(7) . . . . ?
O8 Si8 C137 C138 42.2(6) . . . . ?
O8 Si8 C137 C142 -140.1(6) . . . . ?
O8 Si8 C143 C144 79.7(6) . . . . ?
O8 Si8 C143 C148 -93.9(7) . . . . ?
C1 Si1 O1 Pr1 33.1(7) . . . . ?
C1 Si1 C7 C8 -38.5(7) . . . . ?
C1 Si1 C7 C12 147.1(6) . . . . ?
C1 Si1 C13 C14 50.2(6) . . . . ?
C1 Si1 C13 C18 -135.4(6) . . . . ?
C1 C2 C3 C4 0.7(12) . . . . ?
C2 C1 C6 C5 2.8(10) . . . . ?
C2 C3 C4 C5 0.9(12) . . . . ?
C3 C4 C5 C6 -0.5(12) . . . . ?
C4 C5 C6 C1 -1.4(11) . . . . ?
C6 C1 C2 C3 -2.4(11) . . . . ?
C7 Si1 O1 Pr1 152.4(6) . . . . ?
C7 Si1 C1 C2 -46.1(6) . . . . ?
C7 Si1 C1 C6 139.9(6) . . . . ?
C7 Si1 C13 C14 -68.3(6) . . . . ?
C7 Si1 C13 C18 106.1(6) . . . . ?
C7 C8 C9 C10 2.6(13) . . . . ?
C8 C7 C12 C11 0.0(11) . . . . ?
C8 C9 C10 C11 -1.9(13) . . . . ?
C9 C10 C11 C12 0.3(12) . . . . ?
C10 C11 C12 C7 0.6(12) . . . . ?
C12 C7 C8 C9 -1.6(11) . . . . ?
C13 Si1 O1 Pr1 -88.4(7) . . . . ?
C13 Si1 C1 C2 -165.0(5) . . . . ?
C13 Si1 C1 C6 21.0(7) . . . . ?
C13 Si1 C7 C8 81.6(6) . . . . ?
C13 Si1 C7 C12 -92.8(6) . . . . ?
C13 C14 C15 C16 -0.5(12) . . . . ?
C14 C13 C18 C17 -2.6(11) . . . . ?
C14 C15 C16 C17 -0.3(13) . . . . ?
C15 C16 C17 C18 -0.3(13) . . . . ?
C16 C17 C18 C13 1.8(12) . . . . ?
C18 C13 C14 C15 2.0(10) . . . . ?
C19 Si2 O2 Pr1 -133.3(12) . . . . ?
C19 Si2 C25 C26 -175.1(6) . . . . ?
C19 Si2 C25 C30 6.7(7) . . . . ?
C19 Si2 C31 C32 -102.4(6) . . . . ?
C19 Si2 C31 C36 77.5(6) . . . . ?
C19 C20 C21 C22 0.9(10) . . . . ?
C20 C19 C24 C23 0.9(10) . . . . ?
C20 C21 C22 C23 -0.8(11) . . . . ?
C21 C22 C23 C24 0.7(11) . . . . ?
C22 C23 C24 C19 -0.8(11) . . . . ?
C24 C19 C20 C21 -0.9(10) . . . . ?
C25 Si2 O2 Pr1 -12.8(14) . . . . ?
C25 Si2 C19 C20 -112.4(6) . . . . ?
C25 Si2 C19 C24 69.1(6) . . . . ?
C25 Si2 C31 C32 136.8(6) . . . . ?
C25 Si2 C31 C36 -43.2(6) . . . . ?
C25 C26 C27 C28 -1.6(13) . . . . ?
C26 C25 C30 C29 0.9(12) . . . . ?
C26 C27 C28 C29 0.3(14) . . . . ?
C27 C28 C29 C30 1.5(15) . . . . ?
C28 C29 C30 C25 -2.2(15) . . . . ?
C30 C25 C26 C27 1.0(12) . . . . ?
C31 Si2 O2 Pr1 106.2(13) . . . . ?
C31 Si2 C19 C20 127.8(5) . . . . ?
C31 Si2 C19 C24 -50.6(6) . . . . ?
C31 Si2 C25 C26 -53.5(6) . . . . ?
C31 Si2 C25 C30 128.2(6) . . . . ?
C31 C32 C33 C34 -1.5(12) . . . . ?
C32 C31 C36 C35 1.7(10) . . . . ?
C32 C33 C34 C35 0.9(12) . . . . ?
C33 C34 C35 C36 1.0(11) . . . . ?
C34 C35 C36 C31 -2.4(11) . . . . ?
C36 C31 C32 C33 0.2(10) . . . . ?
C37 Si3 O3 Pr1 -76.4(10) . . . . ?
C37 Si3 C43 C44 -82.8(6) . . . . ?
C37 Si3 C43 C48 98.5(6) . . . . ?
C37 Si3 C49 C50 -29.9(7) . . . . ?
C37 Si3 C49 C54 151.0(5) . . . . ?
C37 C38 C39 C40 -0.4(14) . . . . ?
C38 C37 C42 C41 -2.0(11) . . . . ?
C38 C39 C40 C41 -1.5(14) . . . . ?
C39 C40 C41 C42 1.6(13) . . . . ?
C40 C41 C42 C37 0.2(12) . . . . ?
C42 C37 C38 C39 2.1(11) . . . . ?
C43 Si3 O3 Pr1 163.4(9) . . . . ?
C43 Si3 C37 C38 27.9(7) . . . . ?
C43 Si3 C37 C42 -156.5(6) . . . . ?
C43 Si3 C49 C50 90.0(6) . . . . ?
C43 Si3 C49 C54 -89.1(6) . . . . ?
C43 C44 C45 C46 2.7(12) . . . . ?
C44 C43 C48 C47 0.6(11) . . . . ?
C44 C45 C46 C47 -1.9(12) . . . . ?
C45 C46 C47 C48 0.5(12) . . . . ?
C46 C47 C48 C43 0.1(11) . . . . ?
C48 C43 C44 C45 -2.0(11) . . . . ?
C49 Si3 O3 Pr1 44.7(10) . . . . ?
C49 Si3 C37 C38 146.7(6) . . . . ?
C49 Si3 C37 C42 -37.7(7) . . . . ?
C49 Si3 C43 C44 157.5(6) . . . . ?
C49 Si3 C43 C48 -21.2(6) . . . . ?
C49 C50 C51 C52 2.3(11) . . . . ?
C50 C49 C54 C53 -1.8(11) . . . . ?
C50 C51 C52 C53 -2.9(12) . . . . ?
C51 C52 C53 C54 1.3(12) . . . . ?
C52 C53 C54 C49 1.1(12) . . . . ?
C54 C49 C50 C51 0.1(11) . . . . ?
C55 Si4 C61 C62 -152.5(6) . . . . ?
C55 Si4 C61 C66 32.9(7) . . . . ?
C55 Si4 C67 C68 79.8(7) . . . . ?
C55 Si4 C67 C72 -95.2(6) . . . . ?
C55 C56 C57 C58 -1.3(12) . . . . ?
C56 C55 C60 C59 -0.7(10) . . . . ?
C56 C57 C58 C59 1.4(12) . . . . ?
C57 C58 C59 C60 -1.2(12) . . . . ?
C58 C59 C60 C55 0.8(11) . . . . ?
C60 C55 C56 C57 0.9(11) . . . . ?
C61 Si4 C55 C56 -113.7(6) . . . . ?
C61 Si4 C55 C60 68.3(6) . . . . ?
C61 Si4 C67 C68 -40.7(7) . . . . ?
C61 Si4 C67 C72 144.2(6) . . . . ?
C61 C62 C63 C64 1.9(16) . . . . ?
C62 C61 C66 C65 -1.3(11) . . . . ?
C62 C63 C64 C65 -2.8(16) . . . . ?
C63 C64 C65 C66 1.7(13) . . . . ?
C64 C65 C66 C61 0.4(12) . . . . ?
C66 C61 C62 C63 0.2(13) . . . . ?
C67 Si4 C55 C56 125.8(6) . . . . ?
C67 Si4 C55 C60 -52.1(6) . . . . ?
C67 Si4 C61 C62 -32.6(7) . . . . ?
C67 Si4 C61 C66 152.9(6) . . . . ?
C67 C68 C69 C70 0.4(14) . . . . ?
C68 C67 C72 C71 2.0(11) . . . . ?
C68 C69 C70 C71 -0.4(15) . . . . ?
C69 C70 C71 C72 1.3(14) . . . . ?
C70 C71 C72 C67 -2.1(13) . . . . ?
C72 C67 C68 C69 -1.2(12) . . . . ?
C77 Si5 O5 Pr2 -145.6(17) . . . . ?
C77 Si5 C83 C84 -166.3(6) . . . . ?
C77 Si5 C83 C88 17.1(7) . . . . ?
C77 Si5 C89 C90 89.5(6) . . . . ?
C77 Si5 C89 C94 -88.4(6) . . . . ?
C77 C78 C79 C80 -0.6(11) . . . . ?
C78 C77 C82 C81 0.1(10) . . . . ?
C78 C79 C80 C81 0.4(12) . . . . ?
C79 C80 C81 C82 0.0(12) . . . . ?
C80 C81 C82 C77 -0.3(11) . . . . ?
C82 C77 C78 C79 0.4(10) . . . . ?
C83 Si5 O5 Pr2 -24.9(18) . . . . ?
C83 Si5 C77 C78 70.0(6) . . . . ?
C83 Si5 C77 C82 -110.4(6) . . . . ?
C83 Si5 C89 C90 -30.7(7) . . . . ?
C83 Si5 C89 C94 151.5(6) . . . . ?
C83 C84 C85 C86 0.7(14) . . . . ?
C84 C83 C88 C87 1.2(11) . . . . ?
C84 C85 C86 C87 1.7(15) . . . . ?
C85 C86 C87 C88 -2.5(14) . . . . ?
C86 C87 C88 C83 1.1(13) . . . . ?
C88 C83 C84 C85 -2.1(12) . . . . ?
C89 Si5 O5 Pr2 94.5(18) . . . . ?
C89 Si5 C77 C78 -49.3(6) . . . . ?
C89 Si5 C77 C82 130.3(6) . . . . ?
C89 Si5 C83 C84 -45.9(7) . . . . ?
C89 Si5 C83 C88 137.5(6) . . . . ?
C89 C90 C91 C92 0.0(13) . . . . ?
C90 C89 C94 C93 -0.7(11) . . . . ?
C90 C91 C92 C93 -0.9(14) . . . . ?
C91 C92 C93 C94 1.0(14) . . . . ?
C92 C93 C94 C89 -0.1(13) . . . . ?
C94 C89 C90 C91 0.8(11) . . . . ?
C95 Si6 O6 Pr2 27.2(8) . . . . ?
C95 Si6 C101 C102 -30.1(7) . . . . ?
C95 Si6 C101 C106 153.3(6) . . . . ?
C95 Si6 C107 C108 49.7(6) . . . . ?
C95 Si6 C107 C112 -134.8(6) . . . . ?
C95 C96 C97 C98 1.9(12) . . . . ?
C96 C95 C100 C99 -1.2(10) . . . . ?
C96 C97 C98 C99 -2.9(12) . . . . ?
C97 C98 C99 C100 1.8(12) . . . . ?
C98 C99 C100 C95 0.3(11) . . . . ?
C100 C95 C96 C97 0.2(10) . . . . ?
C101 Si6 O6 Pr2 147.5(7) . . . . ?
C101 Si6 C95 C96 138.7(6) . . . . ?
C101 Si6 C95 C100 -44.9(6) . . . . ?
C101 Si6 C107 C108 -69.4(6) . . . . ?
C101 Si6 C107 C112 106.1(6) . . . . ?
C101 C102 C103 C104 -2.3(13) . . . . ?
C102 C101 C106 C105 -1.6(12) . . . . ?
C102 C103 C104 C105 1.7(14) . . . . ?
C103 C104 C105 C106 -1.0(14) . . . . ?
C104 C105 C106 C101 1.0(14) . . . . ?
C106 C101 C102 C103 2.3(11) . . . . ?
C107 Si6 O6 Pr2 -95.2(8) . . . . ?
C107 Si6 C95 C96 20.8(7) . . . . ?
C107 Si6 C95 C100 -162.8(5) . . . . ?
C107 Si6 C101 C102 90.6(6) . . . . ?
C107 Si6 C101 C106 -86.0(7) . . . . ?
C107 C108 C109 C110 0.5(12) . . . . ?
C108 C107 C112 C111 1.0(11) . . . . ?
C108 C109 C110 C111 -0.9(13) . . . . ?
C109 C110 C111 C112 1.4(13) . . . . ?
C110 C111 C112 C107 -1.5(13) . . . . ?
C112 C107 C108 C109 -0.5(10) . . . . ?
C113 Si7 C119 C120 149.4(6) . . . . ?
C113 Si7 C119 C124 -38.5(7) . . . . ?
C113 Si7 C125 C126 -54.7(7) . . . . ?
C113 Si7 C125 C130 126.8(6) . . . . ?
C113 C114 C115 C116 0.9(14) . . . . ?
C114 C113 C118 C117 -0.8(12) . . . . ?
C114 C115 C116 C117 -2.6(17) . . . . ?
C115 C116 C117 C118 2.6(17) . . . . ?
C116 C117 C118 C113 -0.9(15) . . . . ?
C118 C113 C114 C115 0.8(11) . . . . ?
C119 Si7 C113 C114 -42.7(7) . . . . ?
C119 Si7 C113 C118 139.7(6) . . . . ?
C119 Si7 C125 C126 67.3(7) . . . . ?
C119 Si7 C125 C130 -111.2(6) . . . . ?
C119 C120 C121 C122 -0.2(12) . . . . ?
C120 C119 C124 C123 -0.4(12) . . . . ?
C120 C121 C122 C123 1.8(13) . . . . ?
C121 C122 C123 C124 -2.6(14) . . . . ?
C122 C123 C124 C119 1.9(14) . . . . ?
C124 C119 C120 C121 -0.5(11) . . . . ?
C125 Si7 C113 C114 77.8(6) . . . . ?
C125 Si7 C113 C118 -99.9(6) . . . . ?
C125 Si7 C119 C120 28.4(7) . . . . ?
C125 Si7 C119 C124 -159.5(6) . . . . ?
C125 C126 C127 C128 -0.8(12) . . . . ?
C126 C125 C130 C129 1.4(12) . . . . ?
C126 C127 C128 C129 1.2(12) . . . . ?
C127 C128 C129 C130 -0.3(12) . . . . ?
C128 C129 C130 C125 -1.0(13) . . . . ?
C130 C125 C126 C127 -0.5(11) . . . . ?
C131 Si8 O8 Pr2 59.7(12) . . . . ?
C131 Si8 C137 C138 164.6(6) . . . . ?
C131 Si8 C137 C142 -17.6(7) . . . . ?
C131 Si8 C143 C144 -40.5(6) . . . . ?
C131 Si8 C143 C148 146.0(6) . . . . ?
C131 C132 C133 C134 -0.6(13) . . . . ?
C132 C131 C136 C135 2.1(11) . . . . ?
C132 C133 C134 C135 2.4(13) . . . . ?
C133 C134 C135 C136 -1.9(13) . . . . ?
C134 C135 C136 C131 -0.3(12) . . . . ?
C136 C131 C132 C133 -1.6(11) . . . . ?
C137 Si8 O8 Pr2 -177.6(11) . . . . ?
C137 Si8 C131 C132 82.6(6) . . . . ?
C137 Si8 C131 C136 -98.3(6) . . . . ?
C137 Si8 C143 C144 -161.7(5) . . . . ?
C137 Si8 C143 C148 24.8(7) . . . . ?
C137 C138 C139 C140 1.6(12) . . . . ?
C138 C137 C142 C141 0.5(11) . . . . ?
C138 C139 C140 C141 1.0(13) . . . . ?
C139 C140 C141 C142 -2.8(13) . . . . ?
C140 C141 C142 C137 2.1(13) . . . . ?
C142 C137 C138 C139 -2.3(11) . . . . ?
C143 Si8 O8 Pr2 -59.0(12) . . . . ?
C143 Si8 C131 C132 -37.4(7) . . . . ?
C143 Si8 C131 C136 141.7(6) . . . . ?
C143 Si8 C137 C138 -75.8(6) . . . . ?
C143 Si8 C137 C142 102.0(6) . . . . ?
C143 C144 C145 C146 -0.9(12) . . . . ?
C144 C143 C148 C147 0.2(13) . . . . ?
C144 C145 C146 C147 1.3(13) . . . . ?
C145 C146 C147 C148 -0.9(15) . . . . ?
C146 C147 C148 C143 0.2(16) . . . . ?
C148 C143 C144 C145 0.2(11) . . . . ?

loop_
_twin_individual_id
_twin_individual_mass_fraction_refined
1 0.537(10)
2 0.463(10)

loop_
_exptl_oxdiff_crystal_face_indexfrac_h
_exptl_oxdiff_crystal_face_indexfrac_k
_exptl_oxdiff_crystal_face_indexfrac_l
_exptl_oxdiff_crystal_face_x
_exptl_oxdiff_crystal_face_y
_exptl_oxdiff_crystal_face_z
-0.0000 -1.0000 -0.0000 0.0202 0.0091 0.0191
0.0000 1.0000 0.0000 -0.0202 -0.0091 -0.0191
-2.0000 1.0000 2.0000 -0.0476 -0.0662 0.0370
2.0000 -1.0000 -2.0000 0.0476 0.0662 -0.0370
-2.0000 -0.0000 1.0000 -0.0077 -0.0585 0.0359
-1.0000 -0.0000 -0.0000 0.0060 -0.0300 0.0079
1.0000 0.0000 0.0000 -0.0060 0.0300 -0.0079
1.0000 -2.0000 2.0000 -0.0048 0.0509 0.0706
-1.0000 2.0000 -2.0000 0.0048 -0.0509 -0.0706
1.0000 2.0000 -2.0000 -0.0072 0.0091 -0.0864
0.0000 1.0000 2.0000 -0.0595 -0.0063 0.0212
-0.0000 -1.0000 -2.0000 0.0595 0.0063 -0.0212
-1.0000 -1.0000 5.0000 -0.0720 -0.0139 0.1277
-1.0000 1.0000 -0.0000 -0.0143 -0.0390 -0.0112
1.0000 -2.0000 0.0000 0.0345 0.0481 0.0303
1.0000 1.0000 0.0000 -0.0262 0.0209 -0.0270
